data_4331724
loop_
_publ_author_name
'Jie Qiu'
'Kevin Nguyen'
'Laurent Jouffret'
'Jennifer E. S. Szymanowski'
'Peter C. Burns'

_publ_section_title
;
 Time-Resolved Assembly of Chiral Uranyl Peroxo Cage Clusters Containing
 Belts of Polyhedra
;
_journal_name_full 'Inorganic Chemistry'
_journal_page_first 337
_journal_page_last 345
_journal_paper_doi 10.1021/ic3020817
_journal_volume 52
_journal_year 2013
_chemical_formula_moiety Na4.01K10.06[(UO2)22(O2)15(HPO3)20(H2O)10](H2O)46
_chemical_formula_sum 'K10.06 Na4.01 O190 P20 U22'
_chemical_formula_weight 9381.60
_chemical_name_common NaKU22PO3
_chemical_name_systematic
; 
 ? 
;
_space_group_IT_number 14
_symmetry_cell_setting monoclinic
_symmetry_space_group_name_Hall '-P 2yn'
_symmetry_space_group_name_H-M 'P 1 21/n 1'
_atom_sites_solution_hydrogens none
_atom_sites_solution_primary direct
_atom_sites_solution_secondary difmap
_audit_creation_method SHELXL-97
_cell_angle_alpha 90.00
_cell_angle_beta 96.311(2)
_cell_angle_gamma 90.00
_cell_formula_units_Z 4
_cell_length_a 21.601(4)
_cell_length_b 30.034(6)
_cell_length_c 35.349(6)
_cell_measurement_reflns_used 32211
_cell_measurement_temperature 100(2)
_cell_measurement_theta_max 23.18
_cell_measurement_theta_min 1.06
_cell_volume 22794(7)
_computing_cell_refinement 'SMART SAINT'
_computing_data_collection SMART
_computing_data_reduction SAINT
_computing_molecular_graphics 'SHELXL-97 (Sheldrick, 2008)'
_computing_publication_material 'SHELCIF-97 (Sheldrick, 2008)'
_computing_structure_refinement 'SHELXL-97 (Sheldrick, 2008)'
_computing_structure_solution 'SHELXS-97 (Sheldrick, 2008)'
_diffrn_ambient_temperature 100(2)
_diffrn_detector_area_resol_mean 0
_diffrn_measured_fraction_theta_full 0.993
_diffrn_measured_fraction_theta_max 0.993
_diffrn_measurement_device_type 'Bruker APEX'
_diffrn_measurement_method '0.5 wide w/ exposures'
_diffrn_radiation_monochromator graphite
_diffrn_radiation_source 'fine-focus sealed tube'
_diffrn_radiation_type MoK\a
_diffrn_radiation_wavelength 0.71073
_diffrn_reflns_av_R_equivalents 0.0915
_diffrn_reflns_av_sigmaI/netI 0.0669
_diffrn_reflns_limit_h_max 23
_diffrn_reflns_limit_h_min -23
_diffrn_reflns_limit_k_max 33
_diffrn_reflns_limit_k_min -33
_diffrn_reflns_limit_l_max 39
_diffrn_reflns_limit_l_min -39
_diffrn_reflns_number 187746
_diffrn_reflns_theta_full 23.18
_diffrn_reflns_theta_max 23.18
_diffrn_reflns_theta_min 1.06
_exptl_absorpt_coefficient_mu 16.004
_exptl_absorpt_correction_T_max 0.091
_exptl_absorpt_correction_T_min 0.049
_exptl_absorpt_correction_type multi-scan
_exptl_absorpt_process_details SADABS
_exptl_crystal_colour yellow
_exptl_crystal_density_diffrn 2.734
_exptl_crystal_density_meas ?
_exptl_crystal_description block
_exptl_crystal_F_000 16317
_exptl_crystal_size_max 0.225
_exptl_crystal_size_mid 0.175
_exptl_crystal_size_min 0.150
_refine_diff_density_max 9.905
_refine_diff_density_min -1.585
_refine_diff_density_rms 0.355
_refine_ls_extinction_method none
_refine_ls_goodness_of_fit_ref 1.189
_refine_ls_hydrogen_treatment none
_refine_ls_matrix_type full
_refine_ls_number_parameters 1307
_refine_ls_number_reflns 32211
_refine_ls_number_restraints 0
_refine_ls_restrained_S_all 1.189
_refine_ls_R_factor_all 0.0850
_refine_ls_R_factor_gt 0.0542
_refine_ls_shift/su_max 0.003
_refine_ls_shift/su_mean 0.000
_refine_ls_structure_factor_coef Fsqd
_refine_ls_weighting_details 'calc w=1/[\s^2^(Fo^2^)+(0.1000P)^2^+0.0000P] where P=(Fo^2^+2Fc^2^)/3'
_refine_ls_weighting_scheme calc
_refine_ls_wR_factor_gt 0.1672
_refine_ls_wR_factor_ref 0.1843
_reflns_number_gt 23207
_reflns_number_total 32211
_reflns_threshold_expression >2sigma(I)
_cod_data_source_file ic3020817_si_002_3.cif
_cod_data_source_block p21n
_cod_depositor_comments
;
The following automatic conversions were performed:

'_exptl_crystal_density_meas' value 'n/a' was changed to '?' - the
value is perceived as not measured.

Automatic conversion script
Id: cif_fix_values 3008 2015-01-20 13:52:24Z robertas 
;
_cod_original_cell_volume 22795(7)
_cod_database_code 4331724

loop_
_symmetry_equiv_pos_as_xyz
'x, y, z'
'-x+1/2, y+1/2, -z+1/2'
'-x, -y, -z'
'x-1/2, -y-1/2, z-1/2'

loop_
_atom_site_label
_atom_site_type_symbol
_atom_site_fract_x
_atom_site_fract_y
_atom_site_fract_z
_atom_site_U_iso_or_equiv
_atom_site_adp_type
_atom_site_occupancy
_atom_site_symmetry_multiplicity
_atom_site_calc_flag
_atom_site_refinement_flags
U1 U 0.19777(4) 0.62934(2) 0.72002(2) 0.0251(2) Uani 1 1 d .
U2 U 0.39429(4) 0.56132(3) 0.99837(2) 0.0256(2) Uani 1 1 d .
U3 U 0.22369(4) 0.52183(3) 0.86130(2) 0.0257(2) Uani 1 1 d .
U4 U -0.00101(4) 0.85997(3) 0.75865(2) 0.0291(2) Uani 1 1 d .
U5 U 0.13162(4) 0.95657(3) 0.79040(2) 0.0280(2) Uani 1 1 d .
U6 U -0.02756(4) 0.66916(3) 1.00050(2) 0.0298(2) Uani 1 1 d .
U7 U 0.45864(4) 0.60685(3) 0.82779(2) 0.0272(2) Uani 1 1 d .
U8 U 0.56436(4) 0.69326(3) 0.90143(2) 0.0331(2) Uani 1 1 d .
U9 U 0.31392(4) 0.73897(3) 0.70581(2) 0.0279(2) Uani 1 1 d .
U10 U -0.05147(4) 0.72503(3) 0.76848(2) 0.0267(2) Uani 1 1 d .
U11 U 0.18724(4) 0.88890(3) 1.07722(2) 0.0312(2) Uani 1 1 d .
U12 U 0.45957(4) 0.90158(3) 1.02313(2) 0.0318(2) Uani 1 1 d .
U13 U 0.38830(4) 0.86256(3) 0.74909(2) 0.0303(2) Uani 1 1 d .
U14 U 0.28269(4) 0.77349(3) 1.11293(2) 0.0289(2) Uani 1 1 d .
U15 U 0.56586(4) 0.81009(3) 0.96698(2) 0.0348(2) Uani 1 1 d .
U16 U 0.10035(4) 0.56346(3) 0.99723(2) 0.0278(2) Uani 1 1 d .
U17 U -0.01529(4) 0.92396(3) 0.93280(2) 0.0320(2) Uani 1 1 d .
U18 U 0.34751(4) 0.64644(3) 1.08404(2) 0.0280(2) Uani 1 1 d .
U19 U -0.02395(4) 0.60389(3) 0.82536(2) 0.0262(2) Uani 1 1 d .
U20 U -0.06442(4) 0.80546(3) 0.98417(2) 0.0322(2) Uani 1 1 d .
U21 U 0.42963(4) 0.94402(3) 0.84340(2) 0.0331(2) Uani 1 1 d .
U22 U 0.24103(4) 0.99522(3) 0.94552(2) 0.0327(2) Uani 1 1 d .
P1 P 0.0775(3) 0.54955(18) 0.89691(15) 0.0275(13) Uani 1 1 d .
P2 P 0.1157(3) 0.57336(18) 0.78814(15) 0.0269(13) Uani 1 1 d .
P3 P 0.3021(3) 0.57650(17) 0.78968(15) 0.0259(13) Uani 1 1 d .
P4 P 0.3820(3) 0.54919(18) 0.89776(15) 0.0272(13) Uani 1 1 d .
P5 P 0.2419(3) 0.52881(18) 0.96382(15) 0.0274(13) Uani 1 1 d .
P6 P 0.2742(3) 0.98019(18) 0.84868(16) 0.0324(14) Uani 1 1 d .
P7 P 0.3064(3) 0.94041(19) 1.03155(16) 0.0326(14) Uani 1 1 d .
P8 P 0.4006(3) 0.96083(19) 0.94068(16) 0.0361(15) Uani 1 1 d .
P9 P 0.0998(3) 0.97713(19) 0.88404(16) 0.0333(14) Uani 1 1 d .
P10 P 0.1199(3) 0.94801(19) 0.99539(16) 0.0344(15) Uani 1 1 d .
P11 P 0.2288(3) 0.89091(19) 0.73883(18) 0.0357(15) Uani 1 1 d .
P12 P 0.0794(3) 0.70807(19) 0.71939(17) 0.0343(15) Uani 1 1 d .
P13 P 0.4192(3) 0.8103(2) 1.07650(17) 0.0372(15) Uani 1 1 d .
P14 P -0.0739(3) 0.6655(2) 0.90109(16) 0.0386(16) Uani 1 1 d .
P15 P 0.4991(4) 0.6457(2) 0.9791(2) 0.054(2) Uani 1 1 d .
P16 P 0.0606(3) 0.8172(2) 1.0554(2) 0.054(2) Uani 1 1 d .
P17 P 0.1871(3) 0.6227(2) 1.0701(2) 0.060(2) Uani 1 1 d .
P18 P 0.5341(5) 0.8601(3) 0.8767(2) 0.072(3) Uani 1 1 d .
P19 P -0.0588(4) 0.8671(2) 0.84733(19) 0.058(2) Uani 1 1 d .
P20 P 0.4455(5) 0.6972(2) 0.7638(3) 0.103(4) Uani 1 1 d .
K1 K 0.2000(2) 0.49379(15) 0.74598(13) 0.0334(12) Uani 1 1 d .
K2 K -0.0745(3) 0.55357(17) 0.93018(15) 0.0459(14) Uani 1 1 d .
K3 K 0.3819(3) 1.05935(16) 0.88784(14) 0.0394(13) Uani 1 1 d .
K4 K 0.5466(3) 0.55341(17) 0.93062(15) 0.0447(14) Uani 1 1 d .
K5 K 0.3585(3) 0.6913(2) 1.19179(16) 0.0559(16) Uani 1 1 d .
K6 K 0.1100(3) 0.98018(19) 0.68382(15) 0.0511(15) Uani 1 1 d .
K7 K -0.0901(5) 0.6499(3) 0.6815(3) 0.070(4) Uani 0.68(2) 1 d P
K8 K 0.2040(4) 1.0233(3) 1.0585(3) 0.086(4) Uani 0.86(2) 1 d P
K9 K 0.3886(4) 0.5972(2) 0.71327(19) 0.052(3) Uani 0.838(18) 1 d P
K10 K -0.0500(9) 0.5534(4) 1.0549(6) 0.177(11) Uani 0.73(3) 1 d P
K11 K 0.3218(11) 0.8773(6) 0.6443(4) 0.127(11) Uani 0.51(2) 1 d P
K12 K 0.5918(8) 0.9678(5) 0.9815(4) 0.069(7) Uiso 0.43(2) 1 d P
Na1 Na 0.3994(8) 0.7587(5) 0.9168(5) 0.054(8) Uani 0.56(3) 1 d P
Na2 Na 0.0918(8) 0.7476(5) 0.9449(5) 0.083(8) Uani 0.77(4) 1 d P
Na3 Na 0.2747(8) 0.7333(5) 1.0006(4) 0.110(5) Uani 1 1 d .
Na4 Na 0.2905(12) 0.7781(7) 0.8133(6) 0.045(10) Uani 0.41(3) 1 d P
Na5 Na 0.1031(12) 0.7755(7) 0.8328(8) 0.109(12) Uani 0.62(4) 1 d P
Na6 Na 0.7429(10) 0.5777(8) 0.9263(7) 0.105(11) Uani 0.66(4) 1 d P
O1 O 0.2756(6) 0.5828(4) 0.7489(4) 0.024(3) Uiso 1 1 d .
O2 O 0.2728(7) 0.7719(5) 1.0619(4) 0.037(4) Uiso 1 1 d .
O3 O 0.3017(6) 0.5206(4) 0.9891(4) 0.031(4) Uiso 1 1 d .
O4 O 0.1058(6) 0.6659(4) 0.7018(4) 0.030(3) Uiso 1 1 d .
O5 O 0.1354(6) 0.5780(4) 0.7476(4) 0.024(3) Uiso 1 1 d .
O6 O 0.2886(7) 0.6625(5) 0.7000(4) 0.032(4) Uiso 1 1 d .
O7 O 0.0457(6) 0.5716(4) 0.7867(4) 0.026(3) Uiso 1 1 d .
O8 O 0.0209(6) 0.9447(4) 1.0674(4) 0.030(3) Uiso 1 1 d .
O9 O 0.2380(7) 0.5014(5) 0.9269(4) 0.032(4) Uiso 1 1 d .
O10 O 0.0111(6) 0.7044(4) 0.7205(4) 0.030(3) Uiso 1 1 d .
O11 O -0.0803(7) 0.6251(5) 0.8746(4) 0.032(4) Uiso 1 1 d .
O12 O -0.0839(7) 0.6508(5) 0.9419(4) 0.032(4) Uiso 1 1 d .
O13 O -0.0505(7) 0.8834(5) 0.9827(4) 0.036(4) Uiso 1 1 d .
O14 O 0.2316(7) 0.6900(5) 0.6864(4) 0.034(4) Uiso 1 1 d .
O15 O 0.0663(7) 0.9187(5) 0.7452(4) 0.032(4) Uiso 1 1 d .
O16 O 0.4879(7) 0.5975(5) 0.9911(4) 0.035(4) Uiso 1 1 d .
O17 O -0.0865(6) 0.6621(4) 0.8002(4) 0.028(3) Uiso 1 1 d .
O18 O 0.0165(6) 0.7322(4) 0.8011(4) 0.030(3) Uiso 1 1 d .
O19 O 0.4346(7) 0.5549(5) 0.8727(4) 0.035(4) Uiso 1 1 d .
O20 O 0.4149(7) 0.5998(5) 1.0550(4) 0.033(4) Uiso 1 1 d .
O21 O 0.2233(7) 0.9897(5) 0.8174(4) 0.032(4) Uiso 1 1 d .
O22 O 0.1529(7) 0.9081(5) 0.8177(4) 0.033(4) Uiso 1 1 d .
O23 O 0.3728(6) 0.5754(4) 0.7938(4) 0.030(3) Uiso 1 1 d .
O24 O 0.2043(6) 0.6600(4) 0.7632(4) 0.029(3) Uiso 1 1 d .
O25 O 0.2923(7) 0.6954(5) 1.1180(4) 0.032(4) Uiso 1 1 d .
O26 O 0.0884(7) 0.9879(5) 0.8418(4) 0.037(4) Uiso 1 1 d .
O27 O 0.0480(7) 0.4714(5) 0.8202(4) 0.039(4) Uiso 1 1 d .
O28 O 0.2755(7) 0.5352(5) 0.8071(4) 0.032(4) Uiso 1 1 d .
O29 O -0.0561(7) 0.7397(5) 1.0205(4) 0.034(4) Uiso 1 1 d .
O30 O -0.0465(7) 0.6468(4) 0.7706(4) 0.031(3) Uiso 1 1 d .
O31 O 0.2055(6) 0.8278(4) 1.1172(4) 0.026(3) Uiso 1 1 d .
O32 O 0.2745(7) 0.9328(5) 1.0673(4) 0.042(4) Uiso 1 1 d .
O33 O 0.5407(7) 0.8825(5) 0.9876(4) 0.037(4) Uiso 1 1 d .
O34 O 0.3864(7) 0.8972(5) 0.8567(4) 0.036(4) Uiso 1 1 d .
O35 O 0.3766(7) 0.9421(5) 1.0421(4) 0.038(4) Uiso 1 1 d .
O36 O 0.2251(6) 0.5787(4) 0.8721(4) 0.029(3) Uiso 1 1 d .
O37 O 0.5403(7) 0.8506(5) 1.0201(4) 0.037(4) Uiso 1 1 d .
O38 O 0.4854(7) 0.7101(5) 0.9016(4) 0.038(4) Uiso 1 1 d .
O39 O 0.0886(7) 0.8584(5) 1.0768(4) 0.037(4) Uiso 1 1 d .
O40 O 0.5533(7) 0.6488(5) 0.9553(4) 0.037(4) Uiso 1 1 d .
O41 O 0.4472(6) 0.8569(4) 1.0753(4) 0.031(4) Uiso 1 1 d .
O42 O -0.1128(7) 0.7494(5) 0.8211(4) 0.039(4) Uiso 1 1 d .
O43 O 0.2000(7) 0.8574(5) 1.0362(4) 0.037(4) Uiso 1 1 d .
O44 O 0.2660(7) 0.8508(5) 1.1163(4) 0.034(4) Uiso 1 1 d .
O45 O 0.1340(7) 0.9412(5) 1.0378(4) 0.033(4) Uiso 1 1 d .
O46 O 0.0295(6) 0.9336(4) 0.7752(4) 0.027(3) Uiso 1 1 d .
O47 O 0.3311(7) 0.7356(5) 0.6581(4) 0.034(4) Uiso 1 1 d .
O48 O 0.4241(7) 0.8875(5) 0.7099(4) 0.038(4) Uiso 1 1 d .
O49 O -0.1221(7) 0.7192(5) 0.7352(4) 0.035(4) Uiso 1 1 d .
O50 O 0.5381(7) 0.6217(5) 0.8769(4) 0.033(4) Uiso 1 1 d .
O51 O 0.4348(7) 0.5146(5) 1.0171(4) 0.035(4) Uiso 1 1 d .
O52 O -0.0008(7) 0.5943(5) 0.9893(4) 0.035(4) Uiso 1 1 d .
O53 O 0.0380(7) 0.9777(5) 0.9013(4) 0.038(4) Uiso 1 1 d .
O54 O 0.3979(7) 0.9331(5) 0.7781(4) 0.033(4) Uiso 1 1 d .
O55 O 0.2127(7) 0.7809(5) 0.6875(4) 0.038(4) Uiso 1 1 d .
O56 O 0.0187(7) 0.5522(5) 0.8694(4) 0.033(4) Uiso 1 1 d .
O57 O 0.0356(7) 0.6911(5) 1.0612(4) 0.041(4) Uiso 1 1 d .
O58 O 0.3324(7) 0.8162(5) 0.7044(4) 0.031(4) Uiso 1 1 d .
O59 O 0.0323(7) 0.6907(5) 0.9759(4) 0.037(4) Uiso 1 1 d .
O60 O 0.3911(7) 0.7933(5) 0.7180(4) 0.036(4) Uiso 1 1 d .
O61 O 0.1860(6) 0.5213(4) 0.9851(4) 0.027(3) Uiso 1 1 d .
O62 O 0.3372(7) 0.9851(5) 0.8346(4) 0.041(4) Uiso 1 1 d .
O63 O 0.0372(6) 0.6405(4) 0.8431(4) 0.029(3) Uiso 1 1 d .
O64 O 0.4475(7) 0.6846(5) 1.0747(4) 0.033(4) Uiso 1 1 d .
O65 O 0.2372(7) 0.9382(4) 0.9357(4) 0.031(4) Uiso 1 1 d .
O66 O 0.5484(7) 0.7603(5) 1.0219(4) 0.039(4) Uiso 1 1 d .
O67 O -0.0712(7) 0.9650(5) 0.9400(4) 0.037(4) Uiso 1 1 d .
O68 O 0.2216(6) 0.4642(4) 0.8506(4) 0.028(3) Uiso 1 1 d .
O69 O 0.3825(7) 0.8059(4) 1.1107(4) 0.032(4) Uiso 1 1 d .
O70 O 0.4575(6) 0.9080(4) 0.7895(4) 0.028(3) Uiso 1 1 d .
O71 O 0.4620(7) 0.6499(5) 0.7740(4) 0.037(4) Uiso 1 1 d .
O72 O 0.5457(7) 0.6515(5) 0.8449(4) 0.034(4) Uiso 1 1 d .
O73 O -0.0864(7) 0.8700(5) 0.9469(4) 0.034(4) Uiso 1 1 d .
O74 O 0.5060(6) 0.5668(4) 0.8085(4) 0.030(3) Uiso 1 1 d .
O75 O 0.1332(7) 0.6092(5) 0.9749(4) 0.035(4) Uiso 1 1 d .
O76 O -0.0553(7) 0.8817(5) 0.7219(4) 0.033(4) Uiso 1 1 d .
O77 O 0.2690(7) 1.0092(5) 0.8830(4) 0.037(4) Uiso 1 1 d .
O78 O 0.1890(6) 0.5959(4) 0.6774(4) 0.028(3) Uiso 1 1 d .
O79 O 0.0687(6) 0.5162(4) 1.0183(4) 0.030(3) Uiso 1 1 d .
O80 O -0.0641(7) 0.8813(5) 0.8057(4) 0.033(4) Uiso 1 1 d .
O81 O -0.0713(7) 0.8025(4) 0.7649(4) 0.030(3) Uiso 1 1 d .
O82 O 0.0617(6) 0.5373(4) 0.9376(4) 0.029(3) Uiso 1 1 d .
O83 O 0.3530(7) 0.8383(5) 0.7871(4) 0.034(4) Uiso 1 1 d .
O84 O 0.5192(8) 0.6398(5) 1.1367(5) 0.047(4) Uiso 1 1 d .
O85 O 0.2817(7) 0.9800(5) 1.0096(4) 0.035(4) Uiso 1 1 d .
O86 O 0.2518(7) 0.6129(5) 1.0909(4) 0.034(4) Uiso 1 1 d .
O87 O 0.3156(7) 0.6701(5) 1.0400(4) 0.033(4) Uiso 1 1 d .
O88 O 0.1727(7) 0.9241(5) 1.1176(4) 0.043(4) Uiso 1 1 d .
O89 O -0.0918(7) 0.7295(5) 0.9825(4) 0.035(4) Uiso 1 1 d .
O90 O 0.3541(7) 0.7151(5) 1.1146(4) 0.032(4) Uiso 1 1 d .
O91 O 0.0418(7) 0.8834(5) 0.9254(4) 0.032(4) Uiso 1 1 d .
O92 O 0.1454(6) 0.5330(4) 0.8080(4) 0.025(3) Uiso 1 1 d .
O93 O 0.3325(7) 0.5186(4) 0.8804(4) 0.032(4) Uiso 1 1 d .
O94 O 0.1482(7) 1.0065(5) 0.9039(4) 0.035(4) Uiso 1 1 d .
O95 O 0.0692(7) 0.8371(5) 0.7111(4) 0.040(4) Uiso 1 1 d .
O96 O -0.0666(7) 0.9073(5) 0.8727(4) 0.032(4) Uiso 1 1 d .
O97 O 0.4735(7) 0.9930(5) 0.8333(4) 0.043(4) Uiso 1 1 d .
O98 O 0.2960(7) 0.7418(5) 0.7529(4) 0.036(4) Uiso 1 1 d .
O99 O 0.4081(7) 0.5346(5) 0.9384(4) 0.032(4) Uiso 1 1 d .
O100 O 0.1780(7) 0.7388(5) 1.1133(4) 0.041(4) Uiso 1 1 d .
O101 O 0.6024(7) 0.7640(5) 0.9207(4) 0.044(4) Uiso 1 1 d .
O102 O 0.2940(7) 0.9012(5) 0.7309(4) 0.042(4) Uiso 1 1 d .
O103 O 0.3793(7) 0.6237(5) 1.1286(4) 0.033(4) Uiso 1 1 d .
O104 O 0.3510(7) 0.9960(5) 0.9484(4) 0.036(4) Uiso 1 1 d .
O105 O 0.4052(7) 0.8668(4) 0.9947(4) 0.031(3) Uiso 1 1 d .
O106 O 0.5109(7) 0.9377(5) 1.0518(4) 0.037(4) Uiso 1 1 d .
O107 O 0.4507(7) 0.9543(5) 0.9756(4) 0.041(4) Uiso 1 1 d .
O108 O 0.4865(7) 0.7989(5) 0.9505(4) 0.040(4) Uiso 1 1 d .
O109 O 0.3545(6) 0.5749(4) 1.0564(4) 0.028(3) Uiso 1 1 d .
O110 O 0.0019(7) 0.5917(5) 0.7067(4) 0.045(4) Uiso 1 1 d .
O111 O -0.0080(7) 0.8232(5) 1.0428(4) 0.034(4) Uiso 1 1 d .
O112 O 0.1910(8) 0.8620(5) 0.7108(5) 0.052(5) Uiso 1 1 d .
O113 O 0.0310(7) 0.6093(4) 1.0264(4) 0.032(4) Uiso 1 1 d .
O114 O -0.1182(8) 0.7865(5) 0.9211(4) 0.047(4) Uiso 1 1 d .
O115 O 0.6442(7) 0.6756(5) 0.9015(4) 0.039(4) Uiso 1 1 d .
O116 O 0.1122(7) 1.0061(5) 0.7635(4) 0.036(4) Uiso 1 1 d .
O117 O 0.4061(7) 0.7014(5) 0.7269(4) 0.038(4) Uiso 1 1 d .
O118 O 0.0538(7) 0.8373(5) 0.7954(4) 0.035(4) Uiso 1 1 d .
O119 O 0.5974(7) 0.7373(5) 0.9557(4) 0.039(4) Uiso 1 1 d .
O120 O -0.0862(7) 0.5645(5) 0.8093(4) 0.036(4) Uiso 1 1 d .
O121 O 0.4837(7) 0.8209(5) 0.7738(4) 0.043(4) Uiso 1 1 d .
O122 O 0.1236(7) 0.5177(5) 0.8821(4) 0.032(4) Uiso 1 1 d .
O123 O 0.0492(7) 0.9511(5) 0.9847(4) 0.041(4) Uiso 1 1 d .
O124 O 0.3157(8) 0.5801(6) 0.6472(5) 0.052(5) Uiso 1 1 d .
O125 O -0.0296(7) 0.7900(5) 0.7348(4) 0.040(4) Uiso 1 1 d .
O126 O 0.2941(7) 0.7748(5) 1.1642(4) 0.036(4) Uiso 1 1 d .
O127 O 0.4065(7) 0.6457(5) 0.8461(4) 0.033(4) Uiso 1 1 d .
O128 O 0.1546(7) 0.5801(5) 1.0553(4) 0.039(4) Uiso 1 1 d .
O129 O 0.4306(7) 0.9728(5) 0.9046(4) 0.037(4) Uiso 1 1 d .
O130 O 0.3536(7) 0.6074(4) 0.9770(4) 0.032(4) Uiso 1 1 d .
O131 O 0.1546(7) 0.9890(5) 0.9824(4) 0.037(4) Uiso 1 1 d .
O132 O 0.5761(7) 0.8560(5) 0.9136(4) 0.041(4) Uiso 1 1 d .
O133 O -0.1344(8) 0.8164(5) 1.0038(5) 0.046(4) Uiso 1 1 d .
O134 O 0.6454(7) 0.8211(5) 0.9843(4) 0.041(4) Uiso 1 1 d .
O135 O 0.3500(8) 1.1277(5) 0.9321(5) 0.049(4) Uiso 1 1 d .
O136 O 0.1958(7) 0.9359(4) 0.7452(4) 0.031(4) Uiso 1 1 d .
O137 O 0.2431(7) 1.0532(5) 0.9563(4) 0.045(4) Uiso 1 1 d .
O138 O 0.5668(7) 0.7429(5) 0.8441(4) 0.043(4) Uiso 1 1 d .
O139 O -0.0896(7) 0.6460(5) 1.0240(4) 0.037(4) Uiso 1 1 d .
O140 O 0.5214(8) 0.9085(5) 0.8667(5) 0.048(4) Uiso 1 1 d .
O141 O 0.0089(7) 0.7949(5) 0.9647(4) 0.043(4) Uiso 1 1 d .
O142 O -0.1160(8) 0.7021(6) 0.8869(5) 0.055(5) Uiso 1 1 d .
O143 O 0.0975(7) 0.7504(5) 0.6985(4) 0.042(4) Uiso 1 1 d .
O144 O 0.5982(10) 0.4883(7) 0.8868(6) 0.086(7) Uiso 1 1 d .
O145 O 0.4660(8) 0.7743(6) 1.0753(5) 0.058(5) Uiso 1 1 d .
O146 O 0.4621(9) 1.1210(6) 0.8618(5) 0.064(5) Uiso 1 1 d .
O147 O 0.4832(11) 0.7316(7) 0.7796(6) 0.091(7) Uiso 1 1 d .
O148 O 0.1513(11) 0.6564(7) 1.0872(6) 0.088(7) Uiso 1 1 d .
O149 O -0.1006(10) 0.8294(7) 0.8529(6) 0.083(6) Uiso 1 1 d .
O150 O -0.1678(11) 0.5662(7) 0.9821(6) 0.087(7) Uiso 1 1 d .
O151 O 0.0739(11) 0.7749(7) 1.0776(6) 0.088(7) Uiso 1 1 d .
O152 O 0.3400(11) 0.6995(8) 0.8909(7) 0.096(7) Uiso 1 1 d .
O153 O 0.1377(11) 0.9027(8) 0.6463(7) 0.094(7) Uiso 1 1 d .
O154 O 0.1472(12) 0.6872(8) 0.9295(7) 0.111(8) Uiso 1 1 d .
O155 O 0.1371(14) 0.8122(9) 0.9375(8) 0.130(10) Uiso 1 1 d .
O156 O 0.0347(12) 0.7644(8) 0.8826(7) 0.110(8) Uiso 1 1 d .
O157 O 0.5465(9) 0.8300(7) 0.8455(6) 0.072(6) Uiso 1 1 d .
O158 O 0.3409(14) 0.8173(9) 0.9278(8) 0.129(10) Uiso 1 1 d .
O159 O 0.6655(12) 0.5645(8) 0.9695(7) 0.108(8) Uiso 1 1 d .
O160 O 0.5074(11) 0.6759(8) 1.0124(7) 0.096(7) Uiso 1 1 d .
O161 O 0.3850(13) 0.7388(9) 0.9830(7) 0.116(9) Uiso 1 1 d .
O163 O 0.4345(9) 0.4407(7) 0.9430(6) 0.074(6) Uiso 1 1 d .
O164 O 0.3137(10) 0.4215(7) 0.9269(6) 0.081(6) Uiso 1 1 d .
O165 O 0.1813(11) 0.7006(7) 0.6119(6) 0.089(7) Uiso 1 1 d .
O166 O 0.2687(10) 0.6797(7) 0.9542(6) 0.086(7) Uiso 1 1 d .
O167 O 0.2456(12) 0.8052(8) 0.9786(7) 0.105(8) Uiso 1 1 d .
O168 O 0.5790(12) 0.7495(8) 1.1197(7) 0.110(8) Uiso 1 1 d .
O169 O 0.2594(13) 0.7132(9) 0.8294(8) 0.123(9) Uiso 1 1 d .
O170 O -0.2212(12) 0.6444(8) 1.0387(7) 0.111(8) Uiso 1 1 d .
O171 O -0.0475(14) 0.9986(10) 0.7393(8) 0.132(10) Uiso 1 1 d .
O172 O 0.1343(12) 0.7067(9) 0.8523(7) 0.112(9) Uiso 1 1 d .
O173 O -0.1365(13) 0.9416(9) 0.6852(8) 0.120(9) Uiso 1 1 d .
O174 O 0.2183(15) 1.1082(11) 1.0349(9) 0.152(12) Uiso 1 1 d .
O175 O 0.1638(13) 0.7314(9) 1.0071(7) 0.116(9) Uiso 1 1 d .
O176 O -0.1571(14) 0.5754(10) 1.0753(9) 0.139(11) Uiso 1 1 d .
O177 O 0.6064(12) 0.6716(8) 1.0834(7) 0.109(8) Uiso 1 1 d .
O178 O 0.1532(14) 0.8283(9) 0.8591(8) 0.129(10) Uiso 1 1 d .
O179 O -0.1124(14) 0.4777(10) 0.8891(9) 0.138(11) Uiso 1 1 d .
O180 O 0.2872(13) 0.8271(9) 0.8595(8) 0.118(9) Uiso 1 1 d .
O181 O 0.1765(15) 0.7839(11) 0.7881(9) 0.151(12) Uiso 1 1 d .
O182 O 0.7800(15) 0.6497(10) 0.9444(9) 0.148(11) Uiso 1 1 d .
O183 O -0.1310(16) 0.7299(11) 1.0778(9) 0.155(12) Uiso 1 1 d .
O184 O 0.7399(18) 0.4982(12) 0.9294(11) 0.185(15) Uiso 1 1 d .
O185 O 0.4636(17) 0.7291(12) 1.1569(10) 0.169(13) Uiso 1 1 d .
O186 O 0.6601(15) 0.5773(10) 0.8739(9) 0.144(11) Uiso 1 1 d .
O187 O 0.2270(17) 0.8101(11) 0.6089(10) 0.161(13) Uiso 1 1 d .
O188 O 0.8032(17) 0.5733(11) 0.8760(10) 0.167(13) Uiso 1 1 d .
O189 O 0.2541(16) 0.7970(11) 1.2314(10) 0.161(13) Uiso 1 1 d .
O190 O 0.4005(17) 0.7719(12) 0.8463(10) 0.172(14) Uiso 1 1 d .
O191 O 0.2503(7) 0.6397(5) 0.5241(4) 0.044(4) Uiso 1 1 d .

loop_
_atom_site_aniso_label
_atom_site_aniso_U_11
_atom_site_aniso_U_22
_atom_site_aniso_U_33
_atom_site_aniso_U_23
_atom_site_aniso_U_13
_atom_site_aniso_U_12
U1 0.0352(5) 0.0196(4) 0.0200(4) -0.0022(3) 0.0012(4) 0.0002(4)
U2 0.0333(5) 0.0229(4) 0.0197(4) 0.0014(3) -0.0010(4) 0.0005(4)
U3 0.0319(5) 0.0243(4) 0.0204(4) -0.0003(3) 0.0011(4) -0.0004(4)
U4 0.0388(5) 0.0234(4) 0.0238(4) 0.0003(3) -0.0016(4) 0.0012(4)
U5 0.0416(5) 0.0207(4) 0.0214(4) 0.0011(3) 0.0026(4) -0.0014(4)
U6 0.0381(5) 0.0262(5) 0.0261(5) 0.0021(4) 0.0087(4) 0.0013(4)
U7 0.0319(5) 0.0254(4) 0.0239(4) -0.0029(3) 0.0011(4) -0.0014(4)
U8 0.0355(5) 0.0342(5) 0.0296(5) -0.0063(4) 0.0041(4) -0.0070(4)
U9 0.0382(5) 0.0230(4) 0.0226(4) -0.0011(3) 0.0035(4) -0.0028(4)
U10 0.0310(5) 0.0269(4) 0.0213(4) -0.0003(3) -0.0011(4) 0.0005(4)
U11 0.0440(6) 0.0242(4) 0.0259(5) -0.0023(3) 0.0057(4) 0.0024(4)
U12 0.0422(6) 0.0279(5) 0.0237(4) -0.0014(3) -0.0043(4) -0.0116(4)
U13 0.0377(5) 0.0247(4) 0.0292(5) -0.0023(4) 0.0073(4) -0.0067(4)
U14 0.0411(5) 0.0252(4) 0.0195(4) -0.0012(3) -0.0010(4) 0.0007(4)
U15 0.0408(6) 0.0330(5) 0.0292(5) -0.0060(4) -0.0028(4) -0.0096(4)
U16 0.0356(5) 0.0233(4) 0.0249(4) 0.0027(3) 0.0046(4) -0.0030(4)
U17 0.0430(6) 0.0258(5) 0.0279(5) -0.0024(4) 0.0066(4) 0.0075(4)
U18 0.0369(5) 0.0254(4) 0.0206(4) 0.0002(3) -0.0017(4) 0.0011(4)
U19 0.0293(5) 0.0248(4) 0.0244(4) 0.0003(3) 0.0021(4) -0.0016(4)
U20 0.0376(5) 0.0299(5) 0.0303(5) 0.0001(4) 0.0087(4) 0.0081(4)
U21 0.0449(6) 0.0245(5) 0.0296(5) -0.0032(4) 0.0031(4) -0.0075(4)
U22 0.0504(6) 0.0239(4) 0.0241(5) -0.0022(3) 0.0049(4) -0.0054(4)
P1 0.029(3) 0.029(3) 0.025(3) 0.004(2) 0.004(3) -0.001(3)
P2 0.031(3) 0.027(3) 0.022(3) -0.003(2) 0.001(3) -0.002(3)
P3 0.032(3) 0.021(3) 0.023(3) -0.005(2) -0.002(3) 0.001(2)
P4 0.035(4) 0.027(3) 0.019(3) 0.001(2) 0.000(3) -0.002(3)
P5 0.032(3) 0.024(3) 0.026(3) 0.006(2) 0.002(3) -0.004(3)
P6 0.051(4) 0.020(3) 0.026(3) -0.001(2) 0.005(3) -0.008(3)
P7 0.041(4) 0.029(3) 0.028(3) -0.004(3) 0.003(3) -0.004(3)
P8 0.056(4) 0.026(3) 0.026(3) 0.003(3) -0.001(3) -0.014(3)
P9 0.048(4) 0.025(3) 0.027(3) -0.004(2) 0.004(3) 0.003(3)
P10 0.045(4) 0.030(3) 0.028(3) -0.007(3) 0.003(3) 0.004(3)
P11 0.044(4) 0.024(3) 0.040(4) -0.001(3) 0.010(3) -0.001(3)
P12 0.041(4) 0.026(3) 0.037(4) -0.008(3) 0.007(3) 0.003(3)
P13 0.050(4) 0.031(3) 0.032(3) -0.005(3) 0.009(3) -0.009(3)
P14 0.058(5) 0.031(3) 0.026(3) 0.005(3) 0.006(3) 0.000(3)
P15 0.076(6) 0.037(4) 0.057(5) -0.013(3) 0.041(4) -0.012(4)
P16 0.052(5) 0.034(4) 0.071(5) -0.005(3) -0.010(4) 0.004(3)
P17 0.046(5) 0.043(4) 0.087(6) -0.029(4) -0.016(4) 0.001(3)
P18 0.119(8) 0.048(5) 0.042(4) -0.005(4) -0.024(5) 0.027(5)
P19 0.113(7) 0.030(4) 0.034(4) -0.002(3) 0.017(4) 0.003(4)
P20 0.149(10) 0.031(4) 0.105(7) 0.017(4) -0.091(7) -0.032(5)
K1 0.044(3) 0.028(3) 0.028(3) -0.005(2) 0.004(2) 0.001(2)
K2 0.055(4) 0.041(3) 0.042(3) 0.013(3) 0.006(3) -0.005(3)
K3 0.048(3) 0.026(3) 0.042(3) 0.002(2) -0.006(3) -0.007(2)
K4 0.050(4) 0.040(3) 0.043(3) 0.008(2) -0.001(3) 0.011(3)
K5 0.066(4) 0.059(4) 0.039(3) -0.002(3) -0.015(3) 0.009(3)
K6 0.070(4) 0.047(3) 0.034(3) 0.008(3) -0.001(3) -0.007(3)
K7 0.102(9) 0.062(7) 0.042(6) 0.002(4) -0.006(5) 0.004(6)
K8 0.094(8) 0.081(7) 0.084(7) -0.028(5) 0.021(5) -0.008(5)
K9 0.071(6) 0.046(5) 0.041(4) 0.005(3) 0.008(4) -0.008(4)
K10 0.20(2) 0.073(10) 0.28(2) 0.000(11) 0.145(17) -0.027(10)
K11 0.23(3) 0.100(14) 0.055(10) 0.050(9) 0.042(12) 0.070(14)
Na1 0.050(13) 0.031(11) 0.075(14) -0.020(9) -0.026(10) -0.005(8)
Na2 0.090(14) 0.077(13) 0.086(13) -0.008(9) 0.035(10) -0.007(9)
Na3 0.143(15) 0.078(10) 0.104(11) 0.000(8) -0.007(10) 0.015(9)
Na4 0.070(19) 0.044(16) 0.023(13) -0.008(10) 0.010(11) -0.004(12)
Na5 0.11(2) 0.068(16) 0.14(2) 0.007(14) -0.015(16) 0.008(13)
Na6 0.069(16) 0.13(2) 0.12(2) 0.017(15) 0.012(13) -0.025(13)

loop_
_atom_type_symbol
_atom_type_description
_atom_type_scat_dispersion_real
_atom_type_scat_dispersion_imag
_atom_type_scat_source
O O 0.0106 0.0060 'International Tables Vol C Tables 4.2.6.8 and 6.1.1.4'
U U -9.6767 9.6646 'International Tables Vol C Tables 4.2.6.8 and 6.1.1.4'
P P 0.1023 0.0942 'International Tables Vol C Tables 4.2.6.8 and 6.1.1.4'
K K 0.2009 0.2494 'International Tables Vol C Tables 4.2.6.8 and 6.1.1.4'
Na Na 0.0362 0.0249 'International Tables Vol C Tables 4.2.6.8 and 6.1.1.4'

loop_
_geom_angle_atom_site_label_1
_geom_angle_atom_site_label_2
_geom_angle_atom_site_label_3
_geom_angle
_geom_angle_site_symmetry_1
_geom_angle_site_symmetry_3
O24 U1 O78 176.9(6) . .
O24 U1 O4 88.7(6) . .
O78 U1 O4 91.4(5) . .
O24 U1 O5 88.7(5) . .
O78 U1 O5 88.2(5) . .
O4 U1 O5 84.9(5) . .
O24 U1 O1 87.1(5) . .
O78 U1 O1 92.1(5) . .
O4 U1 O1 165.3(5) . .
O5 U1 O1 80.9(5) . .
O24 U1 O14 91.9(6) . .
O78 U1 O14 91.1(5) . .
O4 U1 O14 78.1(5) . .
O5 U1 O14 163.0(5) . .
O1 U1 O14 116.1(5) . .
O24 U1 O6 92.8(6) . .
O78 U1 O6 89.9(5) . .
O4 U1 O6 115.7(5) . .
O5 U1 O6 159.4(5) . .
O1 U1 O6 78.6(5) . .
O14 U1 O6 37.6(5) . .
O24 U1 K1 108.6(4) . .
O78 U1 K1 68.8(4) . .
O4 U1 K1 121.0(3) . .
O5 U1 K1 41.9(3) . .
O1 U1 K1 47.9(3) . .
O14 U1 K1 151.2(4) . .
O6 U1 K1 119.0(3) . .
O24 U1 K9 100.4(5) . .
O78 U1 K9 80.8(4) . .
O4 U1 K9 154.6(3) . .
O5 U1 K9 118.7(3) . .
O1 U1 K9 40.1(3) . .
O14 U1 K9 77.9(4) . .
O6 U1 K9 40.8(3) . .
K1 U1 K9 78.69(11) . .
O24 U1 K3 162.2(4) . 2_546
O78 U1 K3 16.7(4) . 2_546
O4 U1 K3 75.5(3) . 2_546
O5 U1 K3 82.0(3) . 2_546
O1 U1 K3 106.2(3) . 2_546
O14 U1 K3 92.6(4) . 2_546
O6 U1 K3 101.2(3) . 2_546
K1 U1 K3 74.10(9) . 2_546
K9 U1 K3 97.38(11) . 2_546
O51 U2 O130 177.0(6) . .
O51 U2 O20 91.9(6) . .
O130 U2 O20 91.0(6) . .
O51 U2 O99 87.7(6) . .
O130 U2 O99 89.3(6) . .
O20 U2 O99 159.0(5) . .
O51 U2 O16 90.7(6) . .
O130 U2 O16 89.1(6) . .
O20 U2 O16 77.0(5) . .
O99 U2 O16 82.0(5) . .
O51 U2 O3 91.0(6) . .
O130 U2 O3 88.4(6) . .
O20 U2 O3 117.7(5) . .
O99 U2 O3 83.4(5) . .
O16 U2 O3 165.1(5) . .
O51 U2 O109 91.4(6) . .
O130 U2 O109 91.4(6) . .
O20 U2 O109 37.9(5) . .
O99 U2 O109 163.1(5) . .
O16 U2 O109 114.9(5) . .
O3 U2 O109 79.8(5) . .
O51 U2 K4 77.6(5) . .
O130 U2 K4 100.4(5) . .
O20 U2 K4 115.1(4) . .
O99 U2 K4 44.4(4) . .
O16 U2 K4 40.2(4) . .
O3 U2 K4 126.2(3) . .
O109 U2 K4 151.2(3) . .
O51 U2 K4 17.3(5) . 3_667
O130 U2 K4 164.8(5) . 3_667
O20 U2 K4 83.2(3) . 3_667
O99 U2 K4 101.2(3) . 3_667
O16 U2 K4 103.2(4) . 3_667
O3 U2 K4 81.9(3) . 3_667
O109 U2 K4 75.3(3) . 3_667
K4 U2 K4 94.80(10) . 3_667
O36 U3 O68 179.4(7) . .
O36 U3 O28 90.7(6) . .
O68 U3 O28 89.8(5) . .
O36 U3 O122 88.7(6) . .
O68 U3 O122 90.7(6) . .
O28 U3 O122 142.6(5) . .
O36 U3 O93 89.2(6) . .
O68 U3 O93 91.2(5) . .
O28 U3 O93 72.2(5) . .
O122 U3 O93 145.1(5) . .
O36 U3 O9 92.4(5) . .
O68 U3 O9 87.3(5) . .
O28 U3 O9 144.2(5) . .
O122 U3 O9 73.1(5) . .
O93 U3 O9 72.2(5) . .
O36 U3 O92 91.6(5) . .
O68 U3 O92 88.3(5) . .
O28 U3 O92 72.3(5) . .
O122 U3 O92 70.3(5) . .
O93 U3 O92 144.6(5) . .
O9 U3 O92 143.1(5) . .
O36 U3 K1 114.3(4) . .
O68 U3 K1 66.0(4) . .
O28 U3 K1 41.6(3) . .
O122 U3 K1 106.1(3) . .
O93 U3 K1 106.5(3) . .
O9 U3 K1 153.3(3) . .
O92 U3 K1 42.2(3) . .
O36 U3 K6 111.8(5) . 2_546
O68 U3 K6 68.7(4) . 2_546
O28 U3 K6 41.7(3) . 2_546
O122 U3 K6 159.5(3) . 2_546
O93 U3 K6 41.3(3) . 2_546
O9 U3 K6 105.2(3) . 2_546
O92 U3 K6 107.2(3) . 2_546
K1 U3 K6 65.86(10) . 2_546
O36 U3 K11 163.8(5) . 2_546
O68 U3 K11 15.6(5) . 2_546
O28 U3 K11 104.6(4) . 2_546
O122 U3 K11 76.0(4) . 2_546
O93 U3 K11 100.3(5) . 2_546
O9 U3 K11 78.3(4) . 2_546
O92 U3 K11 88.2(4) . 2_546
K1 U3 K11 75.8(2) . 2_546
K6 U3 K11 83.6(3) 2_546 2_546
O76 U4 O118 179.1(7) . .
O76 U4 O125 86.5(6) . .
O118 U4 O125 92.7(6) . .
O76 U4 O81 87.5(6) . .
O118 U4 O81 92.0(6) . .
O125 U4 O81 38.0(5) . .
O76 U4 O80 91.7(6) . .
O118 U4 O80 88.8(6) . .
O125 U4 O80 110.5(5) . .
O81 U4 O80 72.5(5) . .
O76 U4 O46 88.9(6) . .
O118 U4 O46 91.8(6) . .
O125 U4 O46 173.1(5) . .
O81 U4 O46 147.0(5) . .
O80 U4 O46 74.8(5) . .
O76 U4 O15 87.1(6) . .
O118 U4 O15 93.3(6) . .
O125 U4 O15 138.3(5) . .
O81 U4 O15 173.7(5) . .
O80 U4 O15 110.9(5) . .
O46 U4 O15 36.1(5) . .
O76 U4 O95 90.5(6) . .
O118 U4 O95 88.9(6) . .
O125 U4 O95 70.2(5) . .
O81 U4 O95 108.2(5) . .
O80 U4 O95 177.7(5) . .
O46 U4 O95 104.7(5) . .
O15 U4 O95 68.6(5) . .
O76 U4 K5 45.8(5) . 4_575
O118 U4 K5 133.5(5) . 4_575
O125 U4 K5 43.4(4) . 4_575
O81 U4 K5 45.6(3) . 4_575
O80 U4 K5 93.5(4) . 4_575
O46 U4 K5 133.5(3) . 4_575
O15 U4 K5 128.2(3) . 4_575
O95 U4 K5 88.5(4) . 4_575
O76 U4 Na5 163.6(6) . .
O118 U4 Na5 15.6(6) . .
O125 U4 Na5 77.2(5) . .
O81 U4 Na5 78.5(5) . .
O80 U4 Na5 92.1(5) . .
O46 U4 Na5 107.5(5) . .
O15 U4 Na5 106.4(5) . .
O95 U4 Na5 85.9(5) . .
K5 U4 Na5 118.0(3) 4_575 .
O22 U5 O116 178.4(7) . .
O22 U5 O15 94.3(6) . .
O116 U5 O15 87.2(6) . .
O22 U5 O136 91.0(6) . .
O116 U5 O136 88.7(6) . .
O15 U5 O136 75.9(5) . .
O22 U5 O46 93.7(6) . .
O116 U5 O46 87.9(6) . .
O15 U5 O46 36.9(5) . .
O136 U5 O46 112.8(5) . .
O22 U5 O21 88.3(6) . .
O116 U5 O21 90.1(6) . .
O15 U5 O21 157.2(5) . .
O136 U5 O21 81.4(5) . .
O46 U5 O21 165.6(5) . .
O22 U5 O26 90.5(6) . .
O116 U5 O26 89.4(6) . .
O15 U5 O26 118.1(5) . .
O136 U5 O26 165.7(5) . .
O46 U5 O26 81.2(5) . .
O21 U5 O26 84.5(5) . .
O22 U5 K6 133.2(5) . .
O116 U5 K6 47.4(5) . .
O15 U5 K6 53.7(4) . .
O136 U5 K6 52.0(4) . .
O46 U5 K6 79.4(3) . .
O21 U5 K6 109.4(4) . .
O26 U5 K6 132.8(4) . .
O22 U5 K1 101.9(5) . 2_556
O116 U5 K1 76.9(5) . 2_556
O15 U5 K1 114.1(4) . 2_556
O136 U5 K1 40.9(3) . 2_556
O46 U5 K1 148.7(3) . 2_556
O21 U5 K1 43.5(3) . 2_556
O26 U5 K1 125.0(4) . 2_556
K6 U5 K1 70.08(12) . 2_556
O22 U5 K9 148.2(5) . 2_556
O116 U5 K9 30.7(5) . 2_556
O15 U5 K9 114.5(4) . 2_556
O136 U5 K9 108.2(4) . 2_556
O46 U5 K9 101.3(3) . 2_556
O21 U5 K9 70.6(4) . 2_556
O26 U5 K9 64.8(4) . 2_556
K6 U5 K9 77.51(12) . 2_556
K1 U5 K9 79.23(12) 2_556 2_556
O59 U6 O139 177.8(7) . .
O59 U6 O113 94.7(6) . .
O139 U6 O113 85.4(6) . .
O59 U6 O89 91.6(6) . .
O139 U6 O89 88.6(6) . .
O113 U6 O89 172.2(5) . .
O59 U6 O29 92.8(6) . .
O139 U6 O29 88.7(6) . .
O113 U6 O29 137.1(5) . .
O89 U6 O29 37.6(5) . .
O59 U6 O12 89.3(6) . .
O139 U6 O12 88.6(6) . .
O113 U6 O12 111.8(5) . .
O89 U6 O12 72.9(5) . .
O29 U6 O12 110.5(5) . .
O59 U6 O52 93.5(6) . .
O139 U6 O52 85.3(6) . .
O113 U6 O52 36.7(5) . .
O89 U6 O52 147.5(5) . .
O29 U6 O52 171.7(5) . .
O12 U6 O52 75.1(5) . .
O59 U6 O57 88.1(6) . .
O139 U6 O57 93.9(6) . .
O113 U6 O57 69.2(5) . .
O89 U6 O57 106.4(5) . .
O29 U6 O57 68.9(5) . .
O12 U6 O57 177.3(5) . .
O52 U6 O57 105.8(5) . .
O59 U6 K10 133.4(5) . .
O139 U6 K10 46.2(5) . .
O113 U6 K10 40.0(4) . .
O89 U6 K10 134.7(4) . .
O29 U6 K10 126.1(4) . .
O12 U6 K10 98.0(5) . .
O52 U6 K10 45.9(4) . .
O57 U6 K10 84.3(5) . .
O59 U6 Na2 13.3(5) . .
O139 U6 Na2 167.4(5) . .
O113 U6 Na2 106.7(4) . .
O89 U6 Na2 79.1(4) . .
O29 U6 Na2 80.0(4) . .
O12 U6 Na2 90.3(4) . .
O52 U6 Na2 106.6(4) . .
O57 U6 Na2 87.1(4) . .
K10 U6 Na2 146.2(3) . .
O59 U6 K2 98.6(5) . .
O139 U6 K2 79.4(5) . .
O113 U6 K2 71.8(3) . .
O89 U6 K2 111.9(4) . .
O29 U6 K2 148.0(4) . .
O12 U6 K2 40.4(3) . .
O52 U6 K2 35.6(4) . .
O57 U6 K2 140.9(3) . .
K10 U6 K2 63.2(3) . .
Na2 U6 K2 107.6(2) . .
O74 U7 O127 176.5(6) . .
O74 U7 O23 89.2(6) . .
O127 U7 O23 87.3(6) . .
O74 U7 O71 89.5(6) . .
O127 U7 O71 90.6(6) . .
O23 U7 O71 84.0(5) . .
O74 U7 O19 89.4(6) . .
O127 U7 O19 89.6(6) . .
O23 U7 O19 81.6(5) . .
O71 U7 O19 165.6(5) . .
O74 U7 O72 90.4(6) . .
O127 U7 O72 93.0(6) . .
O23 U7 O72 162.1(5) . .
O71 U7 O72 78.1(5) . .
O19 U7 O72 116.3(5) . .
O74 U7 O50 90.5(6) . .
O127 U7 O50 92.6(6) . .
O23 U7 O50 161.4(5) . .
O71 U7 O50 114.6(5) . .
O19 U7 O50 79.8(5) . .
O72 U7 O50 36.5(5) . .
O74 U7 K6 63.0(5) . 2_546
O127 U7 K6 114.0(5) . 2_546
O23 U7 K6 45.8(3) . 2_546
O71 U7 K6 118.9(4) . 2_546
O19 U7 K6 48.5(4) . 2_546
O72 U7 K6 146.5(4) . 2_546
O50 U7 K6 118.7(3) . 2_546
O74 U7 K9 75.0(4) . .
O127 U7 K9 102.8(5) . .
O23 U7 K9 43.9(3) . .
O71 U7 K9 44.0(4) . .
O19 U7 K9 122.1(4) . .
O72 U7 K9 119.1(4) . .
O50 U7 K9 152.7(4) . .
K6 U7 K9 75.48(12) 2_546 .
O74 U7 K4 81.3(4) . .
O127 U7 K4 100.2(4) . .
O23 U7 K4 123.6(3) . .
O71 U7 K4 150.4(4) . .
O19 U7 K4 43.2(4) . .
O72 U7 K4 73.9(3) . .
O50 U7 K4 38.1(3) . .
K6 U7 K4 81.77(11) 2_546 .
K9 U7 K4 152.67(12) . .
O38 U8 O115 179.4(7) . .
O38 U8 O101 92.7(6) . .
O115 U8 O101 87.8(6) . .
O38 U8 O72 94.6(6) . .
O115 U8 O72 85.4(6) . .
O101 U8 O72 138.5(5) . .
O38 U8 O40 88.6(6) . .
O115 U8 O40 90.8(6) . .
O101 U8 O40 109.9(5) . .
O72 U8 O40 111.1(5) . .
O38 U8 O50 93.9(6) . .
O115 U8 O50 85.7(6) . .
O101 U8 O50 171.9(5) . .
O72 U8 O50 36.2(5) . .
O40 U8 O50 74.9(5) . .
O38 U8 O119 92.4(6) . .
O115 U8 O119 87.7(6) . .
O101 U8 O119 36.7(5) . .
O72 U8 O119 171.9(5) . .
O40 U8 O119 73.2(5) . .
O50 U8 O119 147.3(5) . .
O38 U8 O138 86.6(6) . .
O115 U8 O138 94.0(6) . .
O101 U8 O138 70.2(5) . .
O72 U8 O138 69.5(5) . .
O40 U8 O138 175.1(5) . .
O50 U8 O138 105.5(5) . .
O119 U8 O138 106.9(5) . .
O38 U8 Na1 13.9(5) . .
O115 U8 Na1 166.4(5) . .
O101 U8 Na1 79.2(4) . .
O72 U8 Na1 107.0(4) . .
O40 U8 Na1 89.9(5) . .
O50 U8 Na1 107.6(4) . .
O119 U8 Na1 79.5(4) . .
O138 U8 Na1 85.4(4) . .
O38 U8 K4 99.5(5) . .
O115 U8 K4 79.9(5) . .
O101 U8 K4 147.1(4) . .
O72 U8 K4 71.1(3) . .
O40 U8 K4 40.8(4) . .
O50 U8 K4 35.5(3) . .
O119 U8 K4 111.8(4) . .
O138 U8 K4 140.5(4) . .
Na1 U8 K4 109.0(3) . .
O98 U9 O47 179.1(7) . .
O98 U9 O117 89.4(6) . .
O47 U9 O117 90.9(6) . .
O98 U9 O60 91.1(6) . .
O47 U9 O60 89.8(6) . .
O117 U9 O60 73.3(5) . .
O98 U9 O14 93.9(6) . .
O47 U9 O14 85.3(6) . .
O117 U9 O14 112.4(5) . .
O60 U9 O14 172.4(5) . .
O98 U9 O58 91.6(6) . .
O47 U9 O58 89.0(6) . .
O117 U9 O58 110.0(5) . .
O60 U9 O58 36.6(5) . .
O14 U9 O58 137.3(5) . .
O98 U9 O6 93.2(6) . .
O47 U9 O6 86.1(6) . .
O117 U9 O6 74.9(5) . .
O60 U9 O6 147.9(5) . .
O14 U9 O6 37.5(5) . .
O58 U9 O6 173.2(5) . .
O98 U9 O55 86.8(6) . .
O47 U9 O55 92.9(6) . .
O117 U9 O55 176.1(5) . .
O60 U9 O55 106.1(5) . .
O14 U9 O55 68.5(5) . .
O58 U9 O55 69.5(5) . .
O6 U9 O55 105.9(5) . .
O98 U9 Na4 15.0(6) . .
O47 U9 Na4 165.8(6) . .
O117 U9 Na4 91.8(5) . .
O60 U9 Na4 77.6(5) . .
O14 U9 Na4 106.6(5) . .
O58 U9 Na4 76.9(5) . .
O6 U9 Na4 108.1(5) . .
O55 U9 Na4 84.4(5) . .
O98 U9 K9 96.0(5) . .
O47 U9 K9 83.8(5) . .
O117 U9 K9 41.0(4) . .
O60 U9 K9 113.6(4) . .
O14 U9 K9 71.6(4) . .
O58 U9 K9 149.6(4) . .
O6 U9 K9 34.3(4) . .
O55 U9 K9 140.1(3) . .
Na4 U9 K9 107.2(3) . .
O18 U10 O49 178.4(6) . .
O18 U10 O30 94.0(5) . .
O49 U10 O30 87.5(6) . .
O18 U10 O125 91.7(6) . .
O49 U10 O125 87.4(6) . .
O30 U10 O125 146.1(5) . .
O18 U10 O17 94.3(5) . .
O49 U10 O17 86.5(6) . .
O30 U10 O17 37.1(5) . .
O125 U10 O17 172.9(5) . .
O18 U10 O10 90.1(6) . .
O49 U10 O10 90.9(6) . .
O30 U10 O10 74.5(5) . .
O125 U10 O10 72.1(5) . .
O17 U10 O10 111.6(5) . .
O18 U10 O81 92.7(5) . .
O49 U10 O81 85.8(6) . .
O30 U10 O81 172.3(5) . .
O125 U10 O81 37.3(5) . .
O17 U10 O81 138.3(5) . .
O10 U10 O81 109.5(5) . .
O18 U10 O42 87.1(6) . .
O49 U10 O42 91.9(6) . .
O30 U10 O42 107.1(5) . .
O125 U10 O42 106.5(5) . .
O17 U10 O42 70.1(5) . .
O10 U10 O42 176.8(5) . .
O81 U10 O42 69.3(5) . .
O18 U10 K7 133.2(5) . .
O49 U10 K7 48.3(5) . .
O30 U10 K7 56.1(4) . .
O125 U10 K7 96.9(4) . .
O17 U10 K7 81.7(4) . .
O10 U10 K7 50.3(4) . .
O81 U10 K7 120.9(4) . .
O42 U10 K7 132.9(4) . .
O18 U10 K5 131.5(4) . 4_575
O49 U10 K5 47.3(5) . 4_575
O30 U10 K5 131.3(3) . 4_575
O125 U10 K5 41.8(4) . 4_575
O17 U10 K5 131.3(3) . 4_575
O10 U10 K5 87.3(3) . 4_575
O81 U10 K5 44.0(3) . 4_575
O42 U10 K5 93.5(3) . 4_575
K7 U10 K5 77.37(16) . 4_575
O18 U10 Na5 15.2(5) . .
O49 U10 Na5 163.5(5) . .
O30 U10 Na5 108.6(5) . .
O125 U10 Na5 77.2(5) . .
O17 U10 Na5 108.4(5) . .
O10 U10 Na5 90.0(5) . .
O81 U10 Na5 78.4(5) . .
O42 U10 Na5 86.9(5) . .
K7 U10 Na5 138.7(4) . .
K5 U10 Na5 116.3(3) 4_575 .
O43 U11 O88 176.6(7) . .
O43 U11 O39 90.5(6) . .
O88 U11 O39 89.8(6) . .
O43 U11 O45 88.9(6) . .
O88 U11 O45 87.8(6) . .
O39 U11 O45 82.5(5) . .
O43 U11 O31 92.6(6) . .
O88 U11 O31 90.8(6) . .
O39 U11 O31 77.6(5) . .
O45 U11 O31 160.1(5) . .
O43 U11 O32 88.7(6) . .
O88 U11 O32 90.1(6) . .
O39 U11 O32 165.8(5) . .
O45 U11 O32 83.4(5) . .
O31 U11 O32 116.6(5) . .
O43 U11 O44 93.1(6) . .
O88 U11 O44 89.9(6) . .
O39 U11 O44 114.4(5) . .
O45 U11 O44 162.9(5) . .
O31 U11 O44 36.8(5) . .
O32 U11 O44 79.7(5) . .
O43 U11 K8 111.5(5) . .
O88 U11 K8 65.4(5) . .
O39 U11 K8 118.9(4) . .
O45 U11 K8 44.4(4) . .
O31 U11 K8 149.5(3) . .
O32 U11 K8 48.8(4) . .
O44 U11 K8 119.9(4) . .
O106 U12 O105 177.5(7) . .
O106 U12 O107 89.6(6) . .
O105 U12 O107 89.7(6) . .
O106 U12 O41 91.0(6) . .
O105 U12 O41 89.0(6) . .
O107 U12 O41 166.1(5) . .
O106 U12 O35 88.2(6) . .
O105 U12 O35 89.4(6) . .
O107 U12 O35 81.2(5) . .
O41 U12 O35 85.0(5) . .
O106 U12 O37 90.2(6) . .
O105 U12 O37 92.2(6) . .
O107 U12 O37 114.9(5) . .
O41 U12 O37 78.9(5) . .
O35 U12 O37 163.8(5) . .
O106 U12 O33 90.0(6) . .
O105 U12 O33 92.2(6) . .
O107 U12 O33 77.5(5) . .
O41 U12 O33 116.4(5) . .
O35 U12 O33 158.6(5) . .
O37 U12 O33 37.4(5) . .
O106 U12 K12 58.0(5) . .
O105 U12 K12 123.1(5) . .
O107 U12 K12 51.6(5) . .
O41 U12 K12 138.4(4) . .
O35 U12 K12 117.5(4) . .
O37 U12 K12 74.6(4) . .
O33 U12 K12 45.4(4) . .
O106 U12 K12 65.6(5) . 3_677
O105 U12 K12 112.3(5) . 3_677
O107 U12 K12 46.2(4) . 3_677
O41 U12 K12 122.3(4) . 3_677
O35 U12 K12 45.0(4) . 3_677
O37 U12 K12 146.3(4) . 3_677
O33 U12 K12 115.6(4) . 3_677
K12 U12 K12 72.7(4) . 3_677
O106 U12 K3 22.5(5) . 3_677
O105 U12 K3 159.2(4) . 3_677
O107 U12 K3 108.9(4) . 3_677
O41 U12 K3 75.1(3) . 3_677
O35 U12 K3 102.2(4) . 3_677
O37 U12 K3 72.0(4) . 3_677
O33 U12 K3 83.3(4) . 3_677
K12 U12 K3 66.6(2) . 3_677
K12 U12 K3 87.7(2) 3_677 3_677
O83 U13 O48 179.6(7) . .
O83 U13 O58 92.0(6) . .
O48 U13 O58 87.8(6) . .
O83 U13 O54 93.7(6) . .
O48 U13 O54 86.4(6) . .
O58 U13 O54 147.6(5) . .
O83 U13 O60 91.5(6) . .
O48 U13 O60 88.5(6) . .
O58 U13 O60 36.6(5) . .
O54 U13 O60 173.0(5) . .
O83 U13 O102 88.7(6) . .
O48 U13 O102 90.9(6) . .
O58 U13 O102 75.2(5) . .
O54 U13 O102 73.1(5) . .
O60 U13 O102 111.8(5) . .
O83 U13 O70 94.3(6) . .
O48 U13 O70 86.0(6) . .
O58 U13 O70 171.8(5) . .
O54 U13 O70 37.2(5) . .
O60 U13 O70 137.6(5) . .
O102 U13 O70 110.3(5) . .
O83 U13 O121 86.3(6) . .
O48 U13 O121 94.0(6) . .
O58 U13 O121 106.4(5) . .
O54 U13 O121 105.7(5) . .
O60 U13 O121 69.9(5) . .
O102 U13 O121 174.8(5) . .
O70 U13 O121 68.7(5) . .
O83 U13 K11 129.1(6) . .
O48 U13 K11 50.6(6) . .
O58 U13 K11 46.2(4) . .
O54 U13 K11 108.8(4) . .
O60 U13 K11 71.3(4) . .
O102 U13 K11 57.6(5) . .
O70 U13 K11 130.9(5) . .
O121 U13 K11 127.1(4) . .
O83 U13 Na4 17.0(5) . .
O48 U13 Na4 162.8(5) . .
O58 U13 Na4 75.4(4) . .
O54 U13 Na4 109.8(4) . .
O60 U13 Na4 75.8(5) . .
O102 U13 Na4 88.5(5) . .
O70 U13 Na4 110.3(4) . .
O121 U13 Na4 87.2(5) . .
K11 U13 Na4 116.1(5) . .
O83 U13 K1 96.5(5) . 2_556
O48 U13 K1 83.3(5) . 2_556
O58 U13 K1 111.5(3) . 2_556
O54 U13 K1 36.1(4) . 2_556
O60 U13 K1 147.6(4) . 2_556
O102 U13 K1 37.6(4) . 2_556
O70 U13 K1 73.1(3) . 2_556
O121 U13 K1 141.8(4) . 2_556
K11 U13 K1 79.5(3) . 2_556
Na4 U13 K1 106.2(3) . 2_556
O2 U14 O126 179.0(7) . .
O2 U14 O90 90.6(6) . .
O126 U14 O90 88.5(6) . .
O2 U14 O31 94.3(6) . .
O126 U14 O31 86.5(6) . .
O90 U14 O31 173.1(5) . .
O2 U14 O44 94.4(6) . .
O126 U14 O44 86.0(6) . .
O90 U14 O44 147.6(5) . .
O31 U14 O44 36.7(5) . .
O2 U14 O25 92.8(6) . .
O126 U14 O25 86.8(6) . .
O90 U14 O25 36.7(5) . .
O31 U14 O25 137.9(5) . .
O44 U14 O25 171.4(5) . .
O2 U14 O69 89.2(6) . .
O126 U14 O69 90.0(6) . .
O90 U14 O69 73.0(5) . .
O31 U14 O69 111.8(5) . .
O44 U14 O69 75.1(5) . .
O25 U14 O69 109.7(5) . .
O2 U14 O100 89.2(6) . .
O126 U14 O100 91.6(6) . .
O90 U14 O100 106.5(5) . .
O31 U14 O100 68.8(5) . .
O44 U14 O100 105.6(5) . .
O25 U14 O100 69.9(5) . .
O69 U14 O100 178.3(5) . .
O2 U14 K5 133.5(5) . .
O126 U14 K5 45.8(5) . .
O90 U14 K5 44.7(3) . .
O31 U14 K5 129.2(3) . .
O44 U14 K5 129.5(4) . .
O25 U14 K5 45.4(3) . .
O69 U14 K5 88.4(3) . .
O100 U14 K5 92.3(4) . .
O2 U14 Na3 16.0(5) . .
O126 U14 Na3 163.5(5) . .
O90 U14 Na3 76.3(4) . .
O31 U14 Na3 108.0(4) . .
O44 U14 Na3 110.3(4) . .
O25 U14 Na3 77.1(4) . .
O69 U14 Na3 91.7(4) . .
O100 U14 Na3 86.6(4) . .
K5 U14 Na3 117.8(2) . .
O2 U14 K7 126.9(5) . 4_676
O126 U14 K7 52.6(5) . 4_676
O90 U14 K7 90.5(4) . 4_676
O31 U14 K7 90.4(4) . 4_676
O44 U14 K7 61.3(4) . 4_676
O25 U14 K7 117.3(4) . 4_676
O69 U14 K7 41.2(4) . 4_676
O100 U14 K7 140.5(4) . 4_676
K5 U14 K7 74.82(16) . 4_676
Na3 U14 K7 132.6(3) . 4_676
O108 U15 O134 179.2(7) . .
O108 U15 O119 93.2(6) . .
O134 U15 O119 86.8(6) . .
O108 U15 O101 92.6(6) . .
O134 U15 O101 87.9(6) . .
O119 U15 O101 37.1(5) . .
O108 U15 O37 93.3(6) . .
O134 U15 O37 86.1(6) . .
O119 U15 O37 135.8(5) . .
O101 U15 O37 171.1(5) . .
O108 U15 O132 91.1(6) . .
O134 U15 O132 89.6(6) . .
O119 U15 O132 110.8(5) . .
O101 U15 O132 73.8(5) . .
O37 U15 O132 112.7(5) . .
O108 U15 O33 91.6(6) . .
O134 U15 O33 88.2(6) . .
O119 U15 O33 171.7(5) . .
O101 U15 O33 149.4(5) . .
O37 U15 O33 37.0(5) . .
O132 U15 O33 75.8(5) . .
O108 U15 O66 85.4(6) . .
O134 U15 O66 93.8(6) . .
O119 U15 O66 69.2(5) . .
O101 U15 O66 106.1(5) . .
O37 U15 O66 67.8(5) . .
O132 U15 O66 176.5(5) . .
O33 U15 O66 104.5(5) . .
O108 U15 Na1 13.5(5) . .
O134 U15 Na1 166.8(5) . .
O119 U15 Na1 80.4(4) . .
O101 U15 Na1 79.8(5) . .
O37 U15 Na1 105.5(5) . .
O132 U15 Na1 91.6(5) . .
O33 U15 Na1 104.8(4) . .
O66 U15 Na1 85.0(4) . .
O75 U16 O79 177.7(6) . .
O75 U16 O128 92.3(6) . .
O79 U16 O128 89.0(6) . .
O75 U16 O82 88.8(6) . .
O79 U16 O82 89.6(6) . .
O128 U16 O82 168.8(5) . .
O75 U16 O61 88.5(6) . .
O79 U16 O61 89.6(5) . .
O128 U16 O61 86.9(5) . .
O82 U16 O61 82.1(5) . .
O75 U16 O113 92.8(6) . .
O79 U16 O113 89.5(6) . .
O128 U16 O113 76.7(5) . .
O82 U16 O113 114.4(5) . .
O61 U16 O113 163.5(5) . .
O75 U16 O52 93.1(6) . .
O79 U16 O52 88.2(6) . .
O128 U16 O52 113.2(5) . .
O82 U16 O52 77.8(5) . .
O61 U16 O52 159.8(5) . .
O113 U16 O52 36.6(5) . .
O75 U16 K10 131.9(5) . .
O79 U16 K10 50.1(5) . .
O128 U16 K10 85.7(5) . .
O82 U16 K10 101.8(5) . .
O61 U16 K10 139.1(4) . .
O113 U16 K10 40.1(4) . .
O52 U16 K10 45.8(5) . .
O75 U16 K10 124.6(5) . 3_567
O79 U16 K10 53.3(5) . 3_567
O128 U16 K10 132.6(5) . 3_567
O82 U16 K10 40.7(4) . 3_567
O61 U16 K10 67.9(4) . 3_567
O113 U16 K10 123.5(4) . 3_567
O52 U16 K10 95.0(4) . 3_567
K10 U16 K10 88.5(3) . 3_567
O75 U16 K2 100.4(5) . .
O79 U16 K2 79.5(5) . .
O128 U16 K2 147.9(4) . .
O82 U16 K2 42.1(4) . .
O61 U16 K2 122.5(3) . .
O113 U16 K2 73.4(3) . .
O52 U16 K2 37.5(4) . .
K10 U16 K2 63.9(3) . .
K10 U16 K2 60.5(3) 3_567 .
O75 U16 K2 163.2(5) . 3_567
O79 U16 K2 16.6(5) . 3_567
O128 U16 K2 74.9(4) . 3_567
O82 U16 K2 101.7(3) . 3_567
O61 U16 K2 80.1(3) . 3_567
O113 U16 K2 94.8(3) . 3_567
O52 U16 K2 101.9(4) . 3_567
K10 U16 K2 59.1(2) . 3_567
K10 U16 K2 62.0(3) 3_567 3_567
K2 U16 K2 96.14(9) . 3_567
O67 U17 O91 179.0(7) . .
O67 U17 O73 88.7(6) . .
O91 U17 O73 92.3(6) . .
O67 U17 O123 90.2(6) . .
O91 U17 O123 89.5(6) . .
O73 U17 O123 115.3(5) . .
O67 U17 O53 88.1(6) . .
O91 U17 O53 90.9(6) . .
O73 U17 O53 163.1(5) . .
O123 U17 O53 81.4(5) . .
O67 U17 O13 88.3(6) . .
O91 U17 O13 92.5(6) . .
O73 U17 O13 36.6(5) . .
O123 U17 O13 78.7(5) . .
O53 U17 O13 159.7(5) . .
O67 U17 O96 90.9(6) . .
O91 U17 O96 89.2(6) . .
O73 U17 O96 77.8(5) . .
O123 U17 O96 166.9(5) . .
O53 U17 O96 85.7(5) . .
O13 U17 O96 114.4(5) . .
O67 U17 K8 24.1(5) . 3_577
O91 U17 K8 156.8(5) . 3_577
O73 U17 K8 66.3(4) . 3_577
O123 U17 K8 107.3(4) . 3_577
O53 U17 K8 107.0(4) . 3_577
O13 U17 K8 75.8(4) . 3_577
O96 U17 K8 77.9(4) . 3_577
O87 U18 O103 179.0(6) . .
O87 U18 O25 91.7(6) . .
O103 U18 O25 87.4(6) . .
O87 U18 O90 92.9(6) . .
O103 U18 O90 86.1(6) . .
O25 U18 O90 37.2(5) . .
O87 U18 O86 90.1(6) . .
O103 U18 O86 90.1(6) . .
O25 U18 O86 73.0(5) . .
O90 U18 O86 110.1(5) . .
O87 U18 O20 93.1(6) . .
O103 U18 O20 87.8(6) . .
O25 U18 O20 172.5(5) . .
O90 U18 O20 136.6(5) . .
O86 U18 O20 112.9(5) . .
O87 U18 O109 92.1(5) . .
O103 U18 O109 88.9(5) . .
O25 U18 O109 148.2(5) . .
O90 U18 O109 172.5(5) . .
O86 U18 O109 75.5(5) . .
O20 U18 O109 37.4(5) . .
O87 U18 O64 87.6(6) . .
O103 U18 O64 92.1(6) . .
O25 U18 O64 106.2(5) . .
O90 U18 O64 69.2(5) . .
O86 U18 O64 177.6(5) . .
O20 U18 O64 68.1(5) . .
O109 U18 O64 105.4(5) . .
O87 U18 K5 132.2(5) . .
O103 U18 K5 46.8(5) . .
O25 U18 K5 43.5(4) . .
O90 U18 K5 43.0(3) . .
O86 U18 K5 90.3(4) . .
O20 U18 K5 130.0(4) . .
O109 U18 K5 133.9(3) . .
O64 U18 K5 90.6(3) . .
O87 U18 Na3 16.2(5) . .
O103 U18 Na3 162.7(5) . .
O25 U18 Na3 78.0(4) . .
O90 U18 Na3 76.7(4) . .
O86 U18 Na3 94.3(4) . .
O20 U18 Na3 105.7(4) . .
O109 U18 Na3 108.3(4) . .
O64 U18 Na3 83.3(4) . .
K5 U18 Na3 116.4(2) . .
O63 U19 O120 177.2(6) . .
O63 U19 O56 87.3(6) . .
O120 U19 O56 90.0(6) . .
O63 U19 O11 89.8(6) . .
O120 U19 O11 89.0(6) . .
O56 U19 O11 83.3(5) . .
O63 U19 O17 92.7(5) . .
O120 U19 O17 89.5(6) . .
O56 U19 O17 158.8(5) . .
O11 U19 O17 75.5(5) . .
O63 U19 O30 91.7(5) . .
O120 U19 O30 91.1(6) . .
O56 U19 O30 163.6(5) . .
O11 U19 O30 113.1(5) . .
O17 U19 O30 37.6(5) . .
O63 U19 O7 87.9(5) . .
O120 U19 O7 92.7(6) . .
O56 U19 O7 83.2(5) . .
O11 U19 O7 166.4(5) . .
O17 U19 O7 118.0(5) . .
O30 U19 O7 80.4(5) . .
O63 U19 K2 99.5(4) . .
O120 U19 K2 78.0(5) . .
O56 U19 K2 45.4(4) . .
O11 U19 K2 40.4(3) . .
O17 U19 K2 114.0(3) . .
O30 U19 K2 150.4(4) . .
O7 U19 K2 127.0(3) . .
O133 U20 O141 178.7(8) . .
O133 U20 O111 89.7(6) . .
O141 U20 O111 89.1(6) . .
O133 U20 O29 87.6(6) . .
O141 U20 O29 92.4(6) . .
O111 U20 O29 73.0(5) . .
O133 U20 O89 88.0(6) . .
O141 U20 O89 92.8(6) . .
O111 U20 O89 110.3(5) . .
O29 U20 O89 37.3(5) . .
O133 U20 O73 86.5(6) . .
O141 U20 O73 93.5(6) . .
O111 U20 O73 111.0(5) . .
O29 U20 O73 172.8(5) . .
O89 U20 O73 138.3(5) . .
O133 U20 O13 86.6(6) . .
O141 U20 O13 92.6(6) . .
O111 U20 O13 74.9(5) . .
O29 U20 O13 147.4(5) . .
O89 U20 O13 172.6(5) . .
O73 U20 O13 36.1(5) . .
O133 U20 O114 93.5(6) . .
O141 U20 O114 87.8(6) . .
O111 U20 O114 176.8(5) . .
O29 U20 O114 107.4(5) . .
O89 U20 O114 70.2(5) . .
O73 U20 O114 68.9(5) . .
O13 U20 O114 104.9(5) . .
O34 U21 O97 176.0(7) . .
O34 U21 O140 89.8(6) . .
O97 U21 O140 89.9(6) . .
O34 U21 O70 92.2(6) . .
O97 U21 O70 91.6(6) . .
O140 U21 O70 77.8(5) . .
O34 U21 O129 90.0(6) . .
O97 U21 O129 86.0(6) . .
O140 U21 O129 85.4(5) . .
O70 U21 O129 163.1(5) . .
O34 U21 O62 89.2(6) . .
O97 U21 O62 90.2(6) . .
O140 U21 O62 166.7(5) . .
O70 U21 O62 115.5(5) . .
O129 U21 O62 81.3(5) . .
O34 U21 O54 92.5(6) . .
O97 U21 O54 91.2(6) . .
O140 U21 O54 115.4(5) . .
O70 U21 O54 37.6(5) . .
O129 U21 O54 159.0(5) . .
O62 U21 O54 77.9(5) . .
O34 U21 K3 114.7(5) . .
O97 U21 K3 62.2(5) . .
O140 U21 K3 120.5(4) . .
O70 U21 K3 145.9(3) . .
O129 U21 K3 44.6(4) . .
O62 U21 K3 48.7(4) . .
O54 U21 K3 116.5(3) . .
O34 U21 K1 98.7(5) . 2_556
O97 U21 K1 83.3(5) . 2_556
O140 U21 K1 153.0(4) . 2_556
O70 U21 K1 76.3(3) . 2_556
O129 U21 K1 119.9(4) . 2_556
O62 U21 K1 39.9(4) . 2_556
O54 U21 K1 39.2(3) . 2_556
K3 U21 K1 79.04(10) . 2_556
O65 U22 O137 178.4(7) . .
O65 U22 O104 92.5(6) . .
O137 U22 O104 88.8(6) . .
O65 U22 O94 89.9(6) . .
O137 U22 O94 89.6(6) . .
O104 U22 O94 143.1(5) . .
O65 U22 O85 90.3(6) . .
O137 U22 O85 89.2(6) . .
O104 U22 O85 72.4(5) . .
O94 U22 O85 144.4(5) . .
O65 U22 O77 90.0(6) . .
O137 U22 O77 91.2(6) . .
O104 U22 O77 71.5(5) . .
O94 U22 O77 71.7(5) . .
O85 U22 O77 143.9(5) . .
O65 U22 O131 90.5(6) . .
O137 U22 O131 87.9(6) . .
O104 U22 O131 144.6(5) . .
O94 U22 O131 72.1(5) . .
O85 U22 O131 72.3(5) . .
O77 U22 O131 143.8(5) . .
O65 U22 K8 111.8(5) . .
O137 U22 K8 66.9(5) . .
O104 U22 K8 104.5(4) . .
O94 U22 K8 108.7(4) . .
O85 U22 K8 39.7(4) . .
O77 U22 K8 158.1(4) . .
O131 U22 K8 42.8(4) . .
O65 U22 K3 111.5(5) . .
O137 U22 K3 70.2(5) . .
O104 U22 K3 42.0(3) . .
O94 U22 K3 103.7(4) . .
O85 U22 K3 109.3(4) . .
O77 U22 K3 38.6(4) . .
O131 U22 K3 157.8(4) . .
K8 U22 K3 125.00(14) . .
O65 U22 K12 112.8(5) . 3_677
O137 U22 K12 67.9(6) . 3_677
O104 U22 K12 37.6(4) . 3_677
O94 U22 K12 157.0(4) . 3_677
O85 U22 K12 44.7(4) . 3_677
O77 U22 K12 103.0(4) . 3_677
O131 U22 K12 110.1(4) . 3_677
K8 U22 K12 67.7(2) . 3_677
K3 U22 K12 65.3(2) . 3_677
O122 P1 O56 110.3(8) . .
O122 P1 O82 113.0(8) . .
O56 P1 O82 110.5(8) . .
O122 P1 K2 142.2(6) . .
O56 P1 K2 58.5(6) . .
O82 P1 K2 53.6(5) . .
O122 P1 K10 76.8(6) . 3_567
O56 P1 K10 100.2(7) . 3_567
O82 P1 K10 45.4(6) . 3_567
K2 P1 K10 70.9(3) . 3_567
O7 P2 O92 111.2(8) . .
O7 P2 O5 110.4(8) . .
O92 P2 O5 111.0(8) . .
O7 P2 K1 122.4(6) . .
O92 P2 K1 54.9(5) . .
O5 P2 K1 56.5(5) . .
O1 P3 O23 111.6(8) . .
O1 P3 O28 111.6(8) . .
O23 P3 O28 111.3(8) . .
O1 P3 K9 54.4(5) . .
O23 P3 K9 57.4(5) . .
O28 P3 K9 135.4(6) . .
O1 P3 K6 119.6(6) . 2_546
O23 P3 K6 56.7(5) . 2_546
O28 P3 K6 56.1(6) . 2_546
K9 P3 K6 91.9(2) . 2_546
O1 P3 K1 61.2(5) . .
O23 P3 K1 126.6(6) . .
O28 P3 K1 50.6(5) . .
K9 P3 K1 98.45(19) . .
K6 P3 K1 80.37(17) 2_546 .
O93 P4 O19 112.1(8) . .
O93 P4 O99 112.3(8) . .
O19 P4 O99 110.7(8) . .
O93 P4 K6 53.5(6) . 2_546
O19 P4 K6 59.4(6) . 2_546
O99 P4 K6 122.7(6) . 2_546
O93 P4 K4 142.1(6) . .
O19 P4 K4 54.2(6) . .
O99 P4 K4 57.8(6) . .
K6 P4 K4 98.42(19) 2_546 .
O3 P5 O61 111.2(8) . .
O3 P5 O9 112.2(8) . .
O61 P5 O9 111.7(8) . .
O21 P6 O62 110.6(9) . .
O21 P6 O77 111.8(9) . .
O62 P6 O77 111.1(9) . .
O21 P6 K1 56.6(6) . 2_556
O62 P6 K1 54.8(6) . 2_556
O77 P6 K1 137.8(6) . 2_556
O21 P6 K3 124.3(6) . .
O62 P6 K3 58.7(6) . .
O77 P6 K3 52.7(6) . .
K1 P6 K3 97.50(19) 2_556 .
O85 P7 O32 112.6(9) . .
O85 P7 O35 113.1(9) . .
O32 P7 O35 109.3(9) . .
O85 P7 K8 51.4(6) . .
O32 P7 K8 61.8(6) . .
O35 P7 K8 123.2(6) . .
O85 P7 K12 60.5(7) . 3_677
O32 P7 K12 124.2(7) . 3_677
O35 P7 K12 53.0(6) . 3_677
K8 P7 K12 84.4(3) . 3_677
O129 P8 O104 110.4(8) . .
O129 P8 O107 111.5(9) . .
O104 P8 O107 112.3(8) . .
O129 P8 K12 121.7(7) . 3_677
O104 P8 K12 54.2(6) . 3_677
O107 P8 K12 59.0(6) . 3_677
O129 P8 K3 52.6(6) . .
O104 P8 K3 58.4(6) . .
O107 P8 K3 123.9(6) . .
K12 P8 K3 83.9(3) 3_677 .
O94 P9 O26 111.6(9) . .
O94 P9 O53 113.8(9) . .
O26 P9 O53 109.7(9) . .
O45 P10 O123 109.8(9) . .
O45 P10 O131 110.8(8) . .
O123 P10 O131 112.5(9) . .
O45 P10 K8 55.1(6) . .
O123 P10 K8 123.0(6) . .
O131 P10 K8 56.2(6) . .
O112 P11 O102 116.9(10) . .
O112 P11 O136 112.1(9) . .
O102 P11 O136 107.6(9) . .
O112 P11 K1 145.4(7) . 2_556
O102 P11 K1 55.6(6) . 2_556
O136 P11 K1 53.5(6) . 2_556
O10 P12 O143 112.3(9) . .
O10 P12 O4 111.1(8) . .
O143 P12 O4 111.0(8) . .
O145 P13 O69 112.0(9) . .
O145 P13 O41 113.2(10) . .
O69 P13 O41 110.1(8) . .
O142 P14 O11 111.7(9) . .
O142 P14 O12 112.7(9) . .
O11 P14 O12 109.3(8) . .
O142 P14 K2 142.0(8) . .
O11 P14 K2 54.4(6) . .
O12 P14 K2 56.5(6) . .
O160 P15 O40 111.8(12) . .
O160 P15 O16 111.6(12) . .
O40 P15 O16 111.3(9) . .
O160 P15 K4 149.8(11) . .
O40 P15 K4 59.1(6) . .
O16 P15 K4 56.4(6) . .
O151 P16 O111 112.3(12) . .
O151 P16 O39 112.4(11) . .
O111 P16 O39 111.7(9) . .
O148 P17 O128 119.1(12) . .
O148 P17 O86 115.6(12) . .
O128 P17 O86 111.4(9) . .
O157 P18 O132 117.1(11) . .
O157 P18 O140 117.3(11) . .
O132 P18 O140 110.8(10) . .
O149 P19 O96 114.9(11) . .
O149 P19 O80 111.1(11) . .
O96 P19 O80 110.2(8) . .
O147 P20 O117 122.8(12) . .
O147 P20 O71 119.6(12) . .
O117 P20 O71 113.0(9) . .
O147 P20 K9 163.7(13) . .
O117 P20 K9 60.5(6) . .
O71 P20 K9 52.7(6) . .
O136 K1 O28 78.6(4) 2_546 .
O136 K1 O54 101.3(4) 2_546 2_546
O28 K1 O54 148.3(4) . 2_546
O136 K1 O92 123.9(4) 2_546 .
O28 K1 O92 59.1(4) . .
O54 K1 O92 97.9(4) 2_546 .
O136 K1 O62 100.6(4) 2_546 2_546
O28 K1 O62 149.7(5) . 2_546
O54 K1 O62 62.0(4) 2_546 2_546
O92 K1 O62 134.6(4) . 2_546
O136 K1 O5 155.9(4) 2_546 .
O28 K1 O5 80.8(4) . .
O54 K1 O5 102.8(4) 2_546 .
O92 K1 O5 52.0(4) . .
O62 K1 O5 90.9(4) 2_546 .
O136 K1 O102 50.9(4) 2_546 2_546
O28 K1 O102 101.6(4) . 2_546
O54 K1 O102 58.6(4) 2_546 2_546
O92 K1 O102 100.9(4) . 2_546
O62 K1 O102 101.0(4) 2_546 2_546
O5 K1 O102 147.2(4) . 2_546
O136 K1 O21 63.2(4) 2_546 2_546
O28 K1 O21 105.8(4) . 2_546
O54 K1 O21 102.0(4) 2_546 2_546
O92 K1 O21 156.9(4) . 2_546
O62 K1 O21 50.3(4) 2_546 2_546
O5 K1 O21 111.5(4) . 2_546
O102 K1 O21 99.4(4) 2_546 2_546
O136 K1 O1 96.6(4) 2_546 .
O28 K1 O1 49.3(4) . .
O54 K1 O1 157.5(4) 2_546 .
O92 K1 O1 83.1(4) . .
O62 K1 O1 101.4(4) 2_546 .
O5 K1 O1 60.2(4) . .
O102 K1 O1 143.5(4) 2_546 .
O21 K1 O1 74.0(4) 2_546 .
O136 K1 P2 146.1(3) 2_546 .
O28 K1 P2 69.8(3) . .
O54 K1 P2 99.4(3) 2_546 .
O92 K1 P2 25.6(3) . .
O62 K1 P2 112.8(3) 2_546 .
O5 K1 P2 26.5(3) . .
O102 K1 P2 123.6(4) 2_546 .
O21 K1 P2 136.9(3) 2_546 .
O1 K1 P2 72.0(3) . .
O136 K1 P11 26.2(3) 2_546 2_546
O28 K1 P11 93.7(3) . 2_546
O54 K1 P11 77.2(3) 2_546 2_546
O92 K1 P11 117.5(3) . 2_546
O62 K1 P11 98.2(3) 2_546 2_546
O5 K1 P11 169.5(3) . 2_546
O102 K1 P11 25.3(3) 2_546 2_546
O21 K1 P11 78.6(3) 2_546 2_546
O1 K1 P11 122.3(3) . 2_546
P2 K1 P11 143.0(2) . 2_546
O136 K1 P6 79.9(3) 2_546 2_546
O28 K1 P6 130.0(3) . 2_546
O54 K1 P6 80.2(3) 2_546 2_546
O92 K1 P6 155.7(3) . 2_546
O62 K1 P6 25.3(3) 2_546 2_546
O5 K1 P6 104.5(3) . 2_546
O102 K1 P6 98.7(3) 2_546 2_546
O21 K1 P6 25.3(3) 2_546 2_546
O1 K1 P6 89.7(3) . 2_546
P2 K1 P6 130.31(19) . 2_546
P11 K1 P6 85.92(17) 2_546 2_546
O52 K2 O79 81.8(4) . 3_567
O52 K2 O179 150.4(7) . .
O79 K2 O179 73.3(7) 3_567 .
O52 K2 O150 81.2(5) . .
O79 K2 O150 70.5(5) 3_567 .
O179 K2 O150 104.7(8) . .
O52 K2 O11 99.4(4) . .
O79 K2 O11 178.5(4) 3_567 .
O179 K2 O11 105.3(7) . .
O150 K2 O11 110.5(5) . .
O52 K2 O12 60.1(4) . .
O79 K2 O12 130.8(4) 3_567 .
O179 K2 O12 149.6(7) . .
O150 K2 O12 73.6(5) . .
O11 K2 O12 50.7(4) . .
O52 K2 O82 61.6(4) . .
O79 K2 O82 81.1(4) 3_567 .
O179 K2 O82 98.2(7) . .
O150 K2 O82 135.9(5) . .
O11 K2 O82 98.7(4) . .
O12 K2 O82 103.5(4) . .
O52 K2 O56 99.6(4) . .
O79 K2 O56 117.4(4) 3_567 .
O179 K2 O56 78.6(7) . .
O150 K2 O56 172.1(5) . .
O11 K2 O56 61.6(4) . .
O12 K2 O56 99.8(4) . .
O82 K2 O56 49.1(4) . .
O52 K2 O188 138.7(7) . 1_455
O79 K2 O188 121.1(7) 3_567 1_455
O179 K2 O188 69.9(9) . 1_455
O150 K2 O188 76.3(8) . 1_455
O11 K2 O188 58.5(7) . 1_455
O12 K2 O188 80.4(7) . 1_455
O82 K2 O188 147.6(7) . 1_455
O56 K2 O188 98.4(7) . 1_455
O52 K2 P14 77.2(3) . .
O79 K2 P14 156.1(4) 3_567 .
O179 K2 P14 129.9(6) . .
O150 K2 P14 94.9(5) . .
O11 K2 P14 25.4(3) . .
O12 K2 P14 25.9(3) . .
O82 K2 P14 98.5(3) . .
O56 K2 P14 77.7(3) . .
O188 K2 P14 70.8(7) 1_455 .
O52 K2 P1 78.0(3) . .
O79 K2 P1 102.3(3) 3_567 .
O179 K2 P1 91.6(7) . .
O150 K2 P1 158.8(5) . .
O11 K2 P1 77.2(3) . .
O12 K2 P1 99.1(3) . .
O82 K2 P1 25.0(3) . .
O56 K2 P1 24.6(3) . .
O188 K2 P1 122.8(7) 1_455 .
P14 K2 P1 84.50(18) . .
O52 K2 Na6 115.4(5) . 1_455
O79 K2 Na6 97.6(5) 3_567 1_455
O179 K2 Na6 84.1(8) . 1_455
O150 K2 Na6 41.0(6) . 1_455
O11 K2 Na6 82.7(4) . 1_455
O12 K2 Na6 75.1(5) . 1_455
O82 K2 Na6 176.8(5) . 1_455
O56 K2 Na6 133.8(5) . 1_455
O188 K2 Na6 35.4(7) 1_455 1_455
P14 K2 Na6 81.5(4) . 1_455
P1 K2 Na6 157.6(4) . 1_455
O135 K3 O146 83.9(5) . .
O135 K3 O129 133.1(5) . .
O146 K3 O129 116.9(5) . .
O135 K3 O78 91.5(5) . 2_556
O146 K3 O78 76.9(5) . 2_556
O129 K3 O78 132.5(4) . 2_556
O135 K3 O77 99.4(5) . .
O146 K3 O77 153.7(5) . .
O129 K3 O77 79.9(4) . .
O78 K3 O77 77.0(4) 2_556 .
O135 K3 O106 78.0(5) . 3_677
O146 K3 O106 75.6(5) . 3_677
O129 K3 O106 68.7(4) . 3_677
O78 K3 O106 151.4(4) 2_556 3_677
O77 K3 O106 130.6(4) . 3_677
O135 K3 O104 88.7(5) . .
O146 K3 O104 149.5(5) . .
O129 K3 O104 51.4(4) . .
O78 K3 O104 133.0(4) 2_556 .
O77 K3 O104 56.7(4) . .
O106 K3 O104 74.0(4) 3_677 .
O135 K3 O62 146.7(5) . .
O146 K3 O62 117.3(5) . .
O129 K3 O62 62.5(4) . .
O78 K3 O62 70.8(4) 2_556 .
O77 K3 O62 50.1(4) . .
O106 K3 O62 130.0(4) 3_677 .
O104 K3 O62 83.9(4) . .
O135 K3 P8 110.7(4) . .
O146 K3 P8 134.9(4) . .
O129 K3 P8 25.4(3) . .
O78 K3 P8 141.2(3) 2_556 .
O77 K3 P8 68.5(3) . .
O106 K3 P8 66.9(3) 3_677 .
O104 K3 P8 26.2(3) . .
O62 K3 P8 73.6(3) . .
O135 K3 P6 122.7(4) . .
O146 K3 P6 137.5(4) . .
O129 K3 P6 71.1(3) . .
O78 K3 P6 70.5(3) 2_556 .
O77 K3 P6 24.9(3) . .
O106 K3 P6 137.3(3) 3_677 .
O104 K3 P6 70.1(3) . .
O62 K3 P6 25.3(3) . .
P8 K3 P6 70.71(16) . .
O135 K3 U21 167.7(4) . .
O146 K3 U21 104.6(4) . .
O129 K3 U21 35.1(3) . .
O78 K3 U21 98.9(3) 2_556 .
O77 K3 U21 77.0(3) . .
O106 K3 U21 95.4(3) 3_677 .
O104 K3 U21 79.5(3) . .
O62 K3 U21 35.7(3) . .
P8 K3 U21 57.03(12) . .
P6 K3 U21 56.21(13) . .
O135 K3 U22 80.1(4) . .
O146 K3 U22 163.9(4) . .
O129 K3 U22 75.9(3) . .
O78 K3 U22 102.1(3) 2_556 .
O77 K3 U22 31.5(3) . .
O106 K3 U22 102.1(3) 3_677 .
O104 K3 U22 31.9(3) . .
O62 K3 U22 76.7(3) . .
P8 K3 U22 54.14(13) . .
P6 K3 U22 53.80(12) . .
U21 K3 U22 91.41(9) . .
O51 K4 O50 175.3(5) 3_667 .
O51 K4 O159 72.5(6) 3_667 .
O50 K4 O159 103.7(6) . .
O51 K4 O144 79.4(5) 3_667 .
O50 K4 O144 97.9(5) . .
O159 K4 O144 87.5(7) . .
O51 K4 O16 83.6(4) 3_667 .
O50 K4 O16 99.4(4) . .
O159 K4 O16 92.0(6) . .
O144 K4 O16 162.3(6) . .
O51 K4 O40 121.0(4) 3_667 .
O50 K4 O40 59.5(4) . .
O159 K4 O40 74.4(6) . .
O144 K4 O40 145.1(6) . .
O16 K4 O40 50.5(4) . .
O51 K4 O19 121.2(5) 3_667 .
O50 K4 O19 62.3(4) . .
O159 K4 O19 164.6(6) . .
O144 K4 O19 88.4(5) . .
O16 K4 O19 96.4(4) . .
O40 K4 O19 101.2(4) . .
O51 K4 O99 82.9(4) 3_667 .
O50 K4 O99 101.7(4) . .
O159 K4 O99 145.6(6) . .
O144 K4 O99 111.7(6) . .
O16 K4 O99 60.9(4) . .
O40 K4 O99 99.5(4) . .
O19 K4 O99 49.1(4) . .
O51 K4 O186 119.2(6) 3_667 .
O50 K4 O186 56.2(6) . .
O159 K4 O186 65.4(8) . .
O144 K4 O186 57.7(7) . .
O16 K4 O186 137.2(6) . .
O40 K4 O186 87.5(6) . .
O19 K4 O186 100.0(6) . .
O99 K4 O186 149.1(6) . .
O51 K4 P15 106.9(4) 3_667 .
O50 K4 P15 75.4(3) . .
O159 K4 P15 88.1(6) . .
O144 K4 P15 170.9(5) . .
O16 K4 P15 26.0(3) . .
O40 K4 P15 25.8(3) . .
O19 K4 P15 93.8(3) . .
O99 K4 P15 76.1(3) . .
O186 K4 P15 113.2(6) . .
O51 K4 P4 104.8(4) 3_667 .
O50 K4 P4 79.5(3) . .
O159 K4 P4 168.1(6) . .
O144 K4 P4 103.5(5) . .
O16 K4 P4 76.1(3) . .
O40 K4 P4 98.1(3) . .
O19 K4 P4 24.4(3) . .
O99 K4 P4 25.1(3) . .
O186 K4 P4 124.3(6) . .
P15 K4 P4 81.6(2) . .
O51 K4 U7 151.3(4) 3_667 .
O50 K4 U7 31.3(3) . .
O159 K4 U7 132.8(5) . .
O144 K4 U7 87.6(5) . .
O16 K4 U7 105.5(3) . .
O40 K4 U7 83.7(3) . .
O19 K4 U7 32.1(3) . .
O99 K4 U7 78.3(3) . .
O186 K4 U7 72.5(5) . .
P15 K4 U7 89.56(17) . .
P4 K4 U7 53.46(11) . .
O125 K5 O90 114.5(5) 4_676 .
O125 K5 O25 144.8(5) 4_676 .
O90 K5 O25 30.3(4) . .
O125 K5 O81 31.2(4) 4_676 4_676
O90 K5 O81 144.9(5) . 4_676
O25 K5 O81 173.4(5) . 4_676
O125 K5 O185 58.8(8) 4_676 .
O90 K5 O185 55.8(8) . .
O25 K5 O185 86.1(8) . .
O81 K5 O185 89.7(8) 4_676 .
O125 K5 O126 110.8(5) 4_676 .
O90 K5 O126 60.2(4) . .
O25 K5 O126 59.5(4) . .
O81 K5 O126 115.1(4) 4_676 .
O185 K5 O126 83.7(8) . .
O125 K5 O76 58.8(4) 4_676 4_676
O90 K5 O76 118.9(4) . 4_676
O25 K5 O76 126.1(4) . 4_676
O81 K5 O76 58.6(4) 4_676 4_676
O185 K5 O76 87.3(8) . 4_676
O126 K5 O76 169.1(5) . 4_676
O125 K5 O103 110.1(5) 4_676 .
O90 K5 O103 57.1(4) . .
O25 K5 O103 57.4(4) . .
O81 K5 O103 126.3(4) 4_676 .
O185 K5 O103 76.6(7) . .
O126 K5 O103 114.6(4) . .
O76 K5 O103 69.0(4) 4_676 .
O125 K5 O49 59.3(4) 4_676 4_676
O90 K5 O49 104.3(4) . 4_676
O25 K5 O49 116.4(4) . 4_676
O81 K5 O49 57.7(4) 4_676 4_676
O185 K5 O49 78.6(8) . 4_676
O126 K5 O49 57.6(4) . 4_676
O76 K5 O49 114.4(4) 4_676 4_676
O103 K5 O49 154.8(4) . 4_676
O125 K5 U14 122.0(4) 4_676 .
O90 K5 U14 35.7(3) . .
O25 K5 U14 36.3(3) . .
O81 K5 U14 137.5(3) 4_676 .
O185 K5 U14 75.0(7) . .
O126 K5 U14 25.7(3) . .
O76 K5 U14 154.6(3) 4_676 .
O103 K5 U14 89.0(3) . .
O49 K5 U14 80.2(3) 4_676 .
O125 K5 U4 35.2(3) 4_676 4_676
O90 K5 U4 128.4(4) . 4_676
O25 K5 U4 147.6(3) . 4_676
O81 K5 U4 35.6(3) 4_676 4_676
O185 K5 U4 79.8(7) . 4_676
O126 K5 U4 145.5(3) . 4_676
O76 K5 U4 25.2(3) 4_676 4_676
O103 K5 U4 90.8(3) . 4_676
O49 K5 U4 89.3(3) 4_676 4_676
U14 K5 U4 154.06(19) . 4_676
O125 K5 U18 123.0(4) 4_676 .
O90 K5 U18 34.4(3) . .
O25 K5 U18 34.1(3) . .
O81 K5 U18 148.1(3) 4_676 .
O185 K5 U18 72.5(7) . .
O126 K5 U18 89.7(3) . .
O76 K5 U18 93.5(3) 4_676 .
O103 K5 U18 24.9(3) . .
O49 K5 U18 138.5(3) 4_676 .
U14 K5 U18 64.12(8) . .
U4 K5 U18 113.44(15) 4_676 .
O153 K6 O116 134.7(6) . .
O153 K6 O93 80.1(6) . 2_556
O116 K6 O93 132.6(4) . 2_556
O153 K6 O28 107.3(6) . 2_556
O116 K6 O28 79.7(4) . 2_556
O93 K6 O28 56.4(4) 2_556 2_556
O153 K6 O23 154.7(6) . 2_556
O116 K6 O23 59.9(4) . 2_556
O93 K6 O23 77.2(4) 2_556 2_556
O28 K6 O23 50.0(4) 2_556 2_556
O153 K6 O136 80.0(6) . .
O116 K6 O136 58.5(4) . .
O93 K6 O136 116.8(4) 2_556 .
O28 K6 O136 74.2(4) 2_556 .
O23 K6 O136 100.6(4) 2_556 .
O153 K6 O15 86.2(6) . .
O116 K6 O15 56.8(4) . .
O93 K6 O15 165.6(4) 2_556 .
O28 K6 O15 125.2(4) 2_556 .
O23 K6 O15 115.3(4) 2_556 .
O136 K6 O15 55.8(4) . .
O153 K6 O19 111.6(6) . 2_556
O116 K6 O19 113.6(4) . 2_556
O93 K6 O19 49.0(4) 2_556 2_556
O28 K6 O19 82.1(4) 2_556 2_556
O23 K6 O19 59.7(4) 2_556 2_556
O136 K6 O19 155.9(4) . 2_556
O15 K6 O19 142.6(4) . 2_556
O153 K6 P3 132.5(5) . 2_556
O116 K6 P3 64.8(3) . 2_556
O93 K6 P3 67.9(3) 2_556 2_556
O28 K6 P3 25.3(3) 2_556 2_556
O23 K6 P3 25.2(3) 2_556 2_556
O136 K6 P3 84.3(3) . 2_556
O15 K6 P3 120.2(3) . 2_556
O19 K6 P3 72.3(3) 2_556 2_556
O153 K6 P4 93.9(5) . 2_556
O116 K6 P4 128.9(3) . 2_556
O93 K6 P4 24.1(3) 2_556 2_556
O28 K6 P4 69.5(3) 2_556 2_556
O23 K6 P4 69.0(3) 2_556 2_556
O136 K6 P4 139.4(4) . 2_556
O15 K6 P4 164.6(3) . 2_556
O19 K6 P4 25.2(3) 2_556 2_556
P3 K6 P4 70.51(16) 2_556 2_556
O153 K6 U5 107.9(5) . .
O116 K6 U5 26.9(3) . .
O93 K6 U5 145.1(3) 2_556 .
O28 K6 U5 89.2(3) 2_556 .
O23 K6 U5 85.3(3) 2_556 .
O136 K6 U5 37.4(3) . .
O15 K6 U5 37.3(3) . .
O19 K6 U5 140.4(3) 2_556 .
P3 K6 U5 83.47(14) 2_556 .
P4 K6 U5 153.47(19) 2_556 .
O153 K6 U7 145.8(5) . 2_556
O116 K6 U7 79.4(3) . 2_556
O93 K6 U7 74.8(3) 2_556 2_556
O28 K6 U7 77.3(3) 2_556 2_556
O23 K6 U7 33.6(3) 2_556 2_556
O136 K6 U7 132.3(3) . 2_556
O15 K6 U7 119.6(3) . 2_556
O19 K6 U7 34.3(3) 2_556 2_556
P3 K6 U7 56.11(12) 2_556 2_556
P4 K6 U7 55.10(12) 2_556 2_556
U5 K6 U7 106.02(14) . 2_556
O110 K7 O69 131.6(6) . 4_575
O110 K7 O10 74.1(5) . .
O69 K7 O10 103.0(5) 4_575 .
O110 K7 O49 117.1(5) . .
O69 K7 O49 101.3(5) 4_575 .
O10 K7 O49 61.4(4) . .
O110 K7 O30 62.1(4) . .
O69 K7 O30 153.5(5) 4_575 .
O10 K7 O30 55.3(4) . .
O49 K7 O30 56.6(4) . .
O110 K7 O126 171.3(5) . 4_575
O69 K7 O126 56.5(4) 4_575 4_575
O10 K7 O126 102.1(4) . 4_575
O49 K7 O126 54.8(4) . 4_575
O30 K7 O126 109.3(4) . 4_575
O110 K7 O146 52.1(5) . 2_546
O69 K7 O146 79.9(5) 4_575 2_546
O10 K7 O146 75.8(5) . 2_546
O49 K7 O146 136.5(6) . 2_546
O30 K7 O146 105.6(5) . 2_546
O126 K7 O146 135.2(5) 4_575 2_546
O110 K7 U10 91.6(4) . .
O69 K7 U10 115.9(4) 4_575 .
O10 K7 U10 38.1(3) . .
O49 K7 U10 27.6(3) . .
O30 K7 U10 37.8(3) . .
O126 K7 U10 81.0(3) 4_575 .
O146 K7 U10 113.2(4) 2_546 .
O110 K7 U14 163.6(5) . 4_575
O69 K7 U14 33.4(3) 4_575 4_575
O10 K7 U14 112.0(4) . 4_575
O49 K7 U14 78.4(3) . 4_575
O30 K7 U14 134.2(4) . 4_575
O126 K7 U14 25.1(3) 4_575 4_575
O146 K7 U14 113.3(4) 2_546 4_575
U10 K7 U14 102.3(2) . 4_575
O110 K7 K5 139.5(5) . 4_575
O69 K7 K5 65.4(3) 4_575 4_575
O10 K7 K5 65.7(3) . 4_575
O49 K7 K5 36.7(3) . 4_575
O30 K7 K5 90.0(3) . 4_575
O126 K7 K5 36.5(3) 4_575 4_575
O146 K7 K5 118.7(4) 2_546 4_575
U10 K7 K5 53.17(13) . 4_575
U14 K7 K5 50.64(12) 4_575 4_575
O174 K8 O85 98.5(8) . .
O174 K8 O67 92.2(8) . 3_577
O85 K8 O67 135.8(5) . 3_577
O174 K8 O45 141.6(8) . .
O85 K8 O45 77.7(4) . .
O67 K8 O45 67.9(5) 3_577 .
O174 K8 O131 95.1(8) . .
O85 K8 O131 57.9(4) . .
O67 K8 O131 78.5(5) 3_577 .
O45 K8 O131 50.2(4) . .
O174 K8 O32 141.3(8) . .
O85 K8 O32 49.3(4) . .
O67 K8 O32 125.3(5) 3_577 .
O45 K8 O32 61.7(4) . .
O131 K8 O32 84.9(4) . .
O174 K8 P7 118.9(8) . .
O85 K8 P7 24.1(3) . .
O67 K8 P7 137.9(4) 3_577 .
O45 K8 P7 70.2(3) . .
O131 K8 P7 71.6(3) . .
O32 K8 P7 25.5(3) . .
O174 K8 P10 118.4(8) . .
O85 K8 P10 67.8(3) . .
O67 K8 P10 69.4(4) 3_577 .
O45 K8 P10 24.9(3) . .
O131 K8 P10 25.5(3) . .
O32 K8 P10 73.5(3) . .
P7 K8 P10 70.8(2) . .
O174 K8 U11 170.9(7) . .
O85 K8 U11 73.6(3) . .
O67 K8 U11 90.6(4) 3_577 .
O45 K8 U11 33.4(3) . .
O131 K8 U11 77.0(3) . .
O32 K8 U11 34.7(3) . .
P7 K8 U11 54.53(16) . .
P10 K8 U11 54.92(16) . .
O174 K8 U22 81.8(7) . .
O85 K8 U22 32.3(3) . .
O67 K8 U22 109.3(4) 3_577 .
O45 K8 U22 75.1(3) . .
O131 K8 U22 33.3(3) . .
O32 K8 U22 77.2(3) . .
P7 K8 U22 54.33(15) . .
P10 K8 U22 54.25(15) . .
U11 K8 U22 89.13(16) . .
O174 K8 U17 79.7(7) . 3_577
O85 K8 U17 144.6(4) . 3_577
O67 K8 U17 14.4(3) 3_577 3_577
O45 K8 U17 82.2(3) . 3_577
O131 K8 U17 86.8(4) . 3_577
O32 K8 U17 138.7(4) . 3_577
P7 K8 U17 151.9(3) . 3_577
P10 K8 U17 81.9(2) . 3_577
U11 K8 U17 104.0(2) . 3_577
U22 K8 U17 114.1(2) . 3_577
O174 K8 K12 73.5(8) . 3_677
O85 K8 K12 39.1(4) . 3_677
O67 K8 K12 161.0(5) 3_577 3_677
O45 K8 K12 116.0(4) . 3_677
O131 K8 K12 90.2(4) . 3_677
O32 K8 K12 67.8(4) . 3_677
P7 K8 K12 48.3(2) . 3_677
P10 K8 K12 106.0(3) . 3_677
U11 K8 K12 101.7(3) . 3_677
U22 K8 K12 57.2(2) . 3_677
U17 K8 K12 152.7(3) 3_577 3_677
O124 K9 O116 92.6(5) . 2_546
O124 K9 O1 84.8(5) . .
O116 K9 O1 72.5(4) 2_546 .
O124 K9 O6 68.9(5) . .
O116 K9 O6 131.4(5) 2_546 .
O1 K9 O6 61.7(4) . .
O124 K9 O23 131.5(5) . .
O116 K9 O23 60.6(4) 2_546 .
O1 K9 O23 50.3(4) . .
O6 K9 O23 98.1(4) . .
O124 K9 O71 158.7(5) . .
O116 K9 O71 108.7(5) 2_546 .
O1 K9 O71 99.9(4) . .
O6 K9 O71 94.9(4) . .
O23 K9 O71 62.3(4) . .
O124 K9 O117 111.4(5) . .
O116 K9 O117 154.4(5) 2_546 .
O1 K9 O117 99.9(4) . .
O6 K9 O117 55.8(4) . .
O23 K9 O117 95.5(4) . .
O71 K9 O117 47.4(4) . .
O124 K9 P3 108.7(4) . .
O116 K9 P3 65.6(3) 2_546 .
O1 K9 P3 24.9(3) . .
O6 K9 P3 78.2(3) . .
O23 K9 P3 25.4(3) . .
O71 K9 P3 79.9(3) . .
O117 K9 P3 97.0(3) . .
O124 K9 P20 135.3(4) . .
O116 K9 P20 131.4(4) 2_546 .
O1 K9 P20 99.5(4) . .
O6 K9 P20 74.3(3) . .
O23 K9 P20 77.3(3) . .
O71 K9 P20 23.6(3) . .
O117 K9 P20 23.9(3) . .
P3 K9 P20 87.0(3) . .
O124 K9 U7 163.8(4) . .
O116 K9 U7 78.5(3) 2_546 .
O1 K9 U7 79.7(3) . .
O6 K9 U7 107.0(3) . .
O23 K9 U7 32.3(3) . .
O71 K9 U7 32.5(3) . .
O117 K9 U7 76.1(3) . .
P3 K9 U7 55.38(13) . .
P20 K9 U7 53.07(16) . .
O124 K9 U5 74.8(4) . 2_546
O116 K9 U5 18.7(3) 2_546 2_546
O1 K9 U5 77.0(3) . 2_546
O6 K9 U5 126.2(3) . 2_546
O23 K9 U5 77.8(3) . 2_546
O71 K9 U5 126.5(3) . 2_546
O117 K9 U5 173.1(3) . 2_546
P3 K9 U5 77.59(15) . 2_546
P20 K9 U5 149.7(2) . 2_546
U7 K9 U5 97.10(13) . 2_546
O124 K9 U1 67.6(4) . .
O116 K9 U1 99.4(3) 2_546 .
O1 K9 U1 31.2(3) . .
O6 K9 U1 32.2(3) . .
O23 K9 U1 77.5(3) . .
O71 K9 U1 106.3(3) . .
O117 K9 U1 82.4(3) . .
P3 K9 U1 52.89(14) . .
P20 K9 U1 93.6(3) . .
U7 K9 U1 100.34(15) . .
U5 K9 U1 97.45(14) 2_546 .
O176 K10 O113 125.6(9) . .
O176 K10 O82 97.6(9) . 3_567
O113 K10 O82 136.2(7) . 3_567
O176 K10 O52 121.9(10) . .
O113 K10 O52 30.2(4) . .
O82 K10 O52 122.5(7) 3_567 .
O176 K10 O139 69.2(8) . .
O113 K10 O139 58.1(5) . .
O82 K10 O139 154.9(9) 3_567 .
O52 K10 O139 56.6(5) . .
O176 K10 O79 170.0(11) . .
O113 K10 O79 58.9(5) . .
O82 K10 O79 77.3(5) 3_567 .
O52 K10 O79 56.5(5) . .
O139 K10 O79 112.1(6) . .
O176 K10 O79 110.1(10) . 3_567
O113 K10 O79 97.4(6) . 3_567
O82 K10 O79 56.4(5) 3_567 3_567
O52 K10 O79 70.8(5) . 3_567
O139 K10 O79 106.8(7) . 3_567
O79 K10 O79 59.9(5) . 3_567
O176 K10 P1 83.6(8) . 3_567
O113 K10 P1 148.9(8) . 3_567
O82 K10 P1 23.8(3) 3_567 3_567
O52 K10 P1 145.8(6) . 3_567
O139 K10 P1 152.7(6) . 3_567
O79 K10 P1 94.2(5) . 3_567
O79 K10 P1 79.4(4) 3_567 3_567
O176 K10 U6 94.1(8) . .
O113 K10 U6 33.7(4) . .
O82 K10 U6 156.6(7) 3_567 .
O52 K10 U6 35.5(3) . .
O139 K10 U6 24.9(3) . .
O79 K10 U6 87.9(4) . .
O79 K10 U6 100.5(5) 3_567 .
P1 K10 U6 177.5(6) 3_567 .
O176 K10 U16 156.6(9) . .
O113 K10 U16 34.2(3) . .
O82 K10 U16 102.2(5) 3_567 .
O52 K10 U16 35.4(3) . .
O139 K10 U16 87.7(4) . .
O79 K10 U16 25.2(3) . .
O79 K10 U16 71.9(4) 3_567 .
P1 K10 U16 119.1(4) 3_567 .
U6 K10 U16 63.1(2) . .
O176 K10 U16 98.3(8) . 3_567
O113 K10 U16 121.4(6) . 3_567
O82 K10 U16 33.3(4) 3_567 3_567
O52 K10 U16 96.1(6) . 3_567
O139 K10 U16 124.9(7) . 3_567
O79 K10 U16 72.6(4) . 3_567
O79 K10 U16 25.4(3) 3_567 3_567
P1 K10 U16 54.8(2) 3_567 3_567
U6 K10 U16 124.8(5) . 3_567
U16 K10 U16 91.5(3) . 3_567
O176 K10 K2 138.0(8) . 3_567
O113 K10 K2 95.2(5) . 3_567
O82 K10 K2 44.9(4) 3_567 3_567
O52 K10 K2 97.9(5) . 3_567
O139 K10 K2 152.7(5) . 3_567
O79 K10 K2 41.4(3) . 3_567
O79 K10 K2 68.7(4) 3_567 3_567
P1 K10 K2 54.6(3) 3_567 3_567
U6 K10 K2 127.8(4) . 3_567
U16 K10 K2 65.1(3) . 3_567
U16 K10 K2 61.9(2) 3_567 3_567
O68 K11 O58 124.4(7) 2_556 .
O68 K11 O176 71.4(7) 2_556 4_675
O58 K11 O176 162.2(10) . 4_675
O68 K11 O48 94.4(7) 2_556 .
O58 K11 O48 59.6(5) . .
O176 K11 O48 115.1(10) 4_675 .
O68 K11 O187 115.6(10) 2_556 .
O58 K11 O187 82.7(9) . .
O176 K11 O187 98.1(10) 4_675 .
O48 K11 O187 141.4(9) . .
O68 K11 O102 68.6(5) 2_556 .
O58 K11 O102 55.9(5) . .
O176 K11 O102 137.9(9) 4_675 .
O48 K11 O102 57.0(5) . .
O187 K11 O102 110.2(9) . .
O68 K11 U13 97.9(6) 2_556 .
O58 K11 U13 37.1(3) . .
O176 K11 U13 142.1(10) 4_675 .
O48 K11 U13 27.6(3) . .
O187 K11 U13 118.8(8) . .
O102 K11 U13 37.8(3) . .
O68 K11 U3 9.9(3) 2_556 2_556
O58 K11 U3 132.2(6) . 2_556
O176 K11 U3 62.6(7) 4_675 2_556
O48 K11 U3 94.2(6) . 2_556
O187 K11 U3 119.5(8) . 2_556
O102 K11 U3 76.4(4) . 2_556
U13 K11 U3 102.2(4) . 2_556
O68 K11 K10 82.0(5) 2_556 4_675
O58 K11 K10 139.9(8) . 4_675
O176 K11 K10 25.3(7) 4_675 4_675
O48 K11 K10 91.9(7) . 4_675
O187 K11 K10 114.9(8) . 4_675
O102 K11 K10 133.5(7) . 4_675
U13 K11 K10 119.5(6) . 4_675
U3 K11 K10 72.2(3) 2_556 4_675
O33 K12 O104 114.6(7) . 3_677
O33 K12 O35 165.7(8) . 3_677
O104 K12 O35 78.7(6) 3_677 3_677
O33 K12 O107 122.0(7) . 3_677
O104 K12 O107 52.4(5) 3_677 3_677
O35 K12 O107 61.0(5) 3_677 3_677
O33 K12 O107 59.1(5) . .
O104 K12 O107 116.1(7) 3_677 .
O35 K12 O107 111.3(6) 3_677 .
O107 K12 O107 77.2(6) 3_677 .
O33 K12 O85 142.6(7) . 3_677
O104 K12 O85 55.6(5) 3_677 3_677
O35 K12 O85 48.7(5) 3_677 3_677
O107 K12 O85 82.6(6) 3_677 3_677
O107 K12 O85 157.5(7) . 3_677
O33 K12 O106 56.6(5) . .
O104 K12 O106 70.5(5) 3_677 .
O35 K12 O106 128.4(6) 3_677 .
O107 K12 O106 67.4(5) 3_677 .
O107 K12 O106 53.9(5) . .
O85 K12 O106 125.9(6) 3_677 .
O33 K12 P8 119.1(6) . 3_677
O104 K12 P8 26.0(3) 3_677 3_677
O35 K12 P8 70.4(4) 3_677 3_677
O107 K12 P8 26.6(3) 3_677 3_677
O107 K12 P8 95.4(5) . 3_677
O85 K12 P8 69.4(4) 3_677 3_677
O106 K12 P8 63.7(4) . 3_677
O33 K12 P7 164.4(7) . 3_677
O104 K12 P7 66.8(4) 3_677 3_677
O35 K12 P7 24.5(3) 3_677 3_677
O107 K12 P7 71.9(4) 3_677 3_677
O107 K12 P7 135.5(6) . 3_677
O85 K12 P7 24.4(3) 3_677 3_677
O106 K12 P7 133.3(5) . 3_677
P8 K12 P7 69.6(3) 3_677 3_677
O33 K12 U12 36.4(4) . .
O104 K12 U12 97.5(5) 3_677 .
O35 K12 U12 141.3(6) 3_677 .
O107 K12 U12 85.9(5) 3_677 .
O107 K12 U12 36.1(3) . .
O85 K12 U12 152.0(6) 3_677 .
O106 K12 U12 27.1(3) . .
P8 K12 U12 89.3(4) 3_677 .
P7 K12 U12 157.6(5) 3_677 .
O33 K12 U12 140.7(6) . 3_677
O104 K12 U12 76.0(4) 3_677 3_677
O35 K12 U12 34.1(3) 3_677 3_677
O107 K12 U12 33.8(3) 3_677 3_677
O107 K12 U12 81.9(4) . 3_677
O85 K12 U12 75.7(4) 3_677 3_677
O106 K12 U12 97.4(5) . 3_677
P8 K12 U12 55.0(2) 3_677 3_677
P7 K12 U12 54.8(2) 3_677 3_677
U12 K12 U12 107.3(4) . 3_677
O33 K12 U22 119.7(6) . 3_677
O104 K12 U22 30.3(3) 3_677 3_677
O35 K12 U22 74.3(4) 3_677 3_677
O107 K12 U22 77.3(4) 3_677 3_677
O107 K12 U22 146.1(6) . 3_677
O85 K12 U22 32.3(3) 3_677 3_677
O106 K12 U22 95.5(4) . 3_677
P8 K12 U22 53.8(2) 3_677 3_677
P7 K12 U22 53.0(2) 3_677 3_677
U12 K12 U22 120.1(4) . 3_677
U12 K12 U22 89.0(3) 3_677 3_677
O158 Na1 O152 112.0(12) . .
O158 Na1 O108 86.9(10) . .
O152 Na1 O108 159.5(10) . .
O158 Na1 O38 164.0(12) . .
O152 Na1 O38 81.9(8) . .
O108 Na1 O38 80.7(7) . .
O158 Na1 O161 83.8(12) . .
O152 Na1 O161 93.8(11) . .
O108 Na1 O161 80.0(9) . .
O38 Na1 O161 103.8(9) . .
O158 Na1 O190 96.6(13) . .
O152 Na1 O190 78.3(11) . .
O108 Na1 O190 108.3(12) . .
O38 Na1 O190 77.9(11) . .
O161 Na1 O190 171.7(13) . .
O158 Na1 U15 96.5(9) . .
O152 Na1 U15 150.8(9) . .
O108 Na1 U15 9.8(4) . .
O38 Na1 U15 70.9(5) . .
O161 Na1 U15 82.9(7) . .
O190 Na1 U15 105.2(10) . .
O158 Na1 U8 155.2(10) . .
O152 Na1 U8 91.8(8) . .
O108 Na1 U8 70.8(5) . .
O38 Na1 U8 10.0(4) . .
O161 Na1 U8 102.0(8) . .
O190 Na1 U8 81.1(10) . .
U15 Na1 U8 60.9(2) . .
O158 Na1 Na4 76.5(9) . .
O152 Na1 Na4 61.8(7) . .
O108 Na1 Na4 133.8(8) . .
O38 Na1 Na4 105.0(7) . .
O161 Na1 Na4 138.5(10) . .
O190 Na1 Na4 34.7(9) . .
U15 Na1 Na4 134.9(6) . .
U8 Na1 Na4 111.2(5) . .
O155 Na2 O154 115.0(13) . .
O155 Na2 O141 82.6(10) . .
O154 Na2 O141 162.4(11) . .
O155 Na2 O156 84.2(11) . .
O154 Na2 O156 100.1(11) . .
O141 Na2 O156 80.0(9) . .
O155 Na2 O59 157.5(11) . .
O154 Na2 O59 82.3(9) . .
O141 Na2 O59 80.9(7) . .
O156 Na2 O59 107.8(10) . .
O155 Na2 O175 91.9(11) . .
O154 Na2 O175 76.8(10) . .
O141 Na2 O175 104.7(9) . .
O156 Na2 O175 173.4(11) . .
O59 Na2 O175 77.7(8) . .
O155 Na2 Na5 68.2(9) . .
O154 Na2 Na5 80.9(8) . .
O141 Na2 Na5 106.4(7) . .
O156 Na2 Na5 33.4(8) . .
O59 Na2 Na5 131.5(8) . .
O175 Na2 Na5 140.0(9) . .
O155 Na2 U6 149.9(10) . .
O154 Na2 U6 91.8(8) . .
O141 Na2 U6 71.4(5) . .
O156 Na2 U6 105.4(8) . .
O59 Na2 U6 9.5(4) . .
O175 Na2 U6 80.6(7) . .
Na5 Na2 U6 133.1(6) . .
O166 Na3 O167 114.6(10) . .
O166 Na3 O175 94.1(10) . .
O167 Na3 O175 79.8(10) . .
O166 Na3 O87 81.5(8) . .
O167 Na3 O87 163.7(10) . .
O175 Na3 O87 103.0(9) . .
O166 Na3 O2 162.8(10) . .
O167 Na3 O2 80.2(8) . .
O175 Na3 O2 79.3(9) . .
O87 Na3 O2 84.5(7) . .
O166 Na3 O161 81.5(10) . .
O167 Na3 O161 94.7(10) . .
O175 Na3 O161 170.9(11) . .
O87 Na3 O161 84.3(8) . .
O2 Na3 O161 107.0(9) . .
O166 Na3 U18 93.2(7) . .
O167 Na3 U18 152.1(8) . .
O175 Na3 U18 102.7(8) . .
O87 Na3 U18 11.7(4) . .
O2 Na3 U18 73.1(5) . .
O161 Na3 U18 85.6(7) . .
O166 Na3 U14 152.3(8) . .
O167 Na3 U14 91.7(7) . .
O175 Na3 U14 81.6(7) . .
O87 Na3 U14 73.0(5) . .
O2 Na3 U14 11.6(4) . .
O161 Na3 U14 106.0(8) . .
U18 Na3 U14 61.6(2) . .
O169 Na4 O180 111.9(14) . .
O169 Na4 O98 82.6(11) . .
O180 Na4 O98 165.0(13) . .
O169 Na4 O83 161.6(14) . .
O180 Na4 O83 81.6(10) . .
O98 Na4 O83 85.3(8) . .
O169 Na4 O181 80.6(13) . .
O180 Na4 O181 96.1(13) . .
O98 Na4 O181 82.0(11) . .
O83 Na4 O181 111.4(12) . .
O169 Na4 O190 96.6(14) . .
O180 Na4 O190 79.2(13) . .
O98 Na4 O190 103.8(12) . .
O83 Na4 O190 72.9(11) . .
O181 Na4 O190 173.2(14) . .
O169 Na4 U9 93.4(10) . .
O180 Na4 U9 154.6(11) . .
O98 Na4 U9 10.8(4) . .
O83 Na4 U9 74.6(6) . .
O181 Na4 U9 84.7(9) . .
O190 Na4 U9 101.7(10) . .
O169 Na4 U13 153.0(11) . .
O180 Na4 U13 93.2(10) . .
O98 Na4 U13 73.4(6) . .
O83 Na4 U13 12.0(4) . .
O181 Na4 U13 107.5(10) . .
O190 Na4 U13 77.8(10) . .
U9 Na4 U13 62.6(3) . .
O169 Na4 Na1 78.7(10) . .
O180 Na4 Na1 60.3(9) . .
O98 Na4 Na1 129.5(9) . .
O83 Na4 Na1 98.7(8) . .
O181 Na4 Na1 138.8(11) . .
O190 Na4 Na1 34.5(9) . .
U9 Na4 Na1 131.6(7) . .
U13 Na4 Na1 107.1(6) . .
O169 Na4 Na5 66.8(10) . .
O180 Na4 Na5 77.3(10) . .
O98 Na4 Na5 106.3(9) . .
O83 Na4 Na5 130.4(9) . .
O181 Na4 Na5 30.3(9) . .
O190 Na4 Na5 142.9(11) . .
U9 Na4 Na5 111.8(6) . .
U13 Na4 Na5 131.6(7) . .
Na1 Na4 Na5 108.4(7) . .
O178 Na5 O172 115.9(15) . .
O178 Na5 O181 82.2(15) . .
O172 Na5 O181 95.9(14) . .
O178 Na5 O156 96.2(15) . .
O172 Na5 O156 80.7(12) . .
O181 Na5 O156 175.1(15) . .
O178 Na5 O18 160.6(15) . .
O172 Na5 O18 80.8(10) . .
O181 Na5 O18 106.6(13) . .
O156 Na5 O18 76.3(10) . .
O178 Na5 O118 80.7(11) . .
O172 Na5 O118 162.6(14) . .
O181 Na5 O118 81.0(12) . .
O156 Na5 O118 103.3(12) . .
O18 Na5 O118 83.7(9) . .
O178 Na5 Na2 78.8(11) . .
O172 Na5 Na2 64.1(9) . .
O181 Na5 Na2 141.6(12) . .
O156 Na5 Na2 33.6(8) . .
O18 Na5 Na2 102.1(9) . .
O118 Na5 Na2 127.5(10) . .
O178 Na5 U10 151.4(12) . .
O172 Na5 U10 91.6(10) . .
O181 Na5 U10 103.5(11) . .
O156 Na5 U10 80.2(9) . .
O18 Na5 U10 11.0(4) . .
O118 Na5 U10 72.7(7) . .
Na2 Na5 U10 109.2(7) . .
O178 Na5 U4 92.1(10) . .
O172 Na5 U4 151.6(11) . .
O181 Na5 U4 82.5(10) . .
O156 Na5 U4 102.1(10) . .
O18 Na5 U4 72.6(6) . .
O118 Na5 U4 11.3(4) . .
Na2 Na5 U4 130.9(7) . .
U10 Na5 U4 61.6(3) . .
O178 Na5 Na4 66.1(11) . .
O172 Na5 Na4 78.8(10) . .
O181 Na5 Na4 32.6(9) . .
O156 Na5 Na4 142.6(11) . .
O18 Na5 Na4 129.9(10) . .
O118 Na5 Na4 105.6(9) . .
Na2 Na5 Na4 109.0(7) . .
U10 Na5 Na4 131.1(7) . .
U4 Na5 Na4 110.7(7) . .
O188 Na6 O182 93.3(14) . .
O188 Na6 O184 89.9(15) . .
O182 Na6 O184 155.4(16) . .
O188 Na6 O159 163.8(16) . .
O182 Na6 O159 102.5(14) . .
O184 Na6 O159 77.5(13) . .
O188 Na6 O186 81.0(14) . .
O182 Na6 O186 114.1(14) . .
O184 Na6 O186 90.5(14) . .
O159 Na6 O186 88.7(12) . .
O188 Na6 O150 98.0(13) . 1_655
O182 Na6 O150 73.7(11) . 1_655
O184 Na6 O150 81.7(13) . 1_655
O159 Na6 O150 90.4(11) . 1_655
O186 Na6 O150 172.2(14) . 1_655
O188 Na6 K2 51.7(10) . 1_655
O182 Na6 K2 81.5(10) . 1_655
O184 Na6 K2 81.3(11) . 1_655
O159 Na6 K2 134.2(10) . 1_655
O186 Na6 K2 131.8(11) . 1_655
O150 Na6 K2 46.3(6) 1_655 1_655
O188 Na6 K4 130.8(12) . .
O182 Na6 K4 116.6(11) . .
O184 Na6 K4 78.4(11) . .
O159 Na6 K4 36.9(7) . .
O186 Na6 K4 51.9(8) . .
O150 Na6 K4 126.5(9) 1_655 .
K2 Na6 K4 159.5(7) 1_655 .
P3 O1 U1 132.5(8) . .
P3 O1 K9 100.7(7) . .
U1 O1 K9 108.7(5) . .
P3 O1 K1 93.9(6) . .
U1 O1 K1 98.5(4) . .
K9 O1 K1 125.1(5) . .
U14 O2 Na3 152.4(8) . .
P5 O3 U2 131.4(8) . .
P12 O4 U1 128.6(8) . .
P2 O5 U1 132.7(7) . .
P2 O5 K1 97.0(6) . .
U1 O5 K1 105.6(5) . .
O14 O6 U9 70.7(7) . .
O14 O6 U1 69.8(8) . .
U9 O6 U1 124.9(6) . .
O14 O6 K9 168.1(10) . .
U9 O6 K9 118.6(5) . .
U1 O6 K9 107.0(5) . .
P2 O7 U19 131.9(8) . .
P5 O9 U3 132.5(8) . .
P12 O10 U10 130.3(8) . .
P12 O10 K7 135.9(8) . .
U10 O10 K7 91.6(5) . .
P14 O11 U19 131.1(8) . .
P14 O11 K2 100.3(7) . .
U19 O11 K2 108.5(5) . .
P14 O12 U6 130.0(8) . .
P14 O12 K2 97.6(7) . .
U6 O12 K2 108.5(5) . .
O73 O13 U17 71.3(8) . .
O73 O13 U20 71.9(8) . .
U17 O13 U20 125.9(6) . .
O6 O14 U1 72.7(8) . .
O6 O14 U9 71.8(8) . .
U1 O14 U9 127.5(6) . .
O46 O15 U5 71.8(8) . .
O46 O15 U4 71.7(8) . .
U5 O15 U4 124.7(6) . .
O46 O15 K6 124.2(9) . .
U5 O15 K6 88.9(4) . .
U4 O15 K6 146.3(6) . .
P15 O16 U2 129.3(9) . .
P15 O16 K4 97.6(7) . .
U2 O16 K4 108.7(5) . .
O30 O17 U19 71.4(7) . .
O30 O17 U10 71.1(7) . .
U19 O17 U10 125.4(6) . .
U10 O18 Na5 153.8(9) . .
P4 O19 U7 135.1(8) . .
P4 O19 K4 101.4(7) . .
U7 O19 K4 104.6(5) . .
P4 O19 K6 95.5(7) . 2_546
U7 O19 K6 97.1(5) . 2_546
K4 O19 K6 127.1(5) . 2_546
O109 O20 U2 72.3(7) . .
O109 O20 U18 72.5(7) . .
U2 O20 U18 127.6(6) . .
P6 O21 U5 138.0(8) . .
P6 O21 K1 98.1(7) . 2_556
U5 O21 K1 103.5(5) . 2_556
P3 O23 U7 141.9(8) . .
P3 O23 K9 97.1(6) . .
U7 O23 K9 103.8(5) . .
P3 O23 K6 98.1(6) . 2_546
U7 O23 K6 100.7(5) . 2_546
K9 O23 K6 116.1(5) . 2_546
O90 O25 U18 72.0(8) . .
O90 O25 U14 70.6(8) . .
U18 O25 U14 129.7(6) . .
O90 O25 K5 74.0(8) . .
U18 O25 K5 102.3(5) . .
U14 O25 K5 98.3(5) . .
P9 O26 U5 130.2(9) . .
P3 O28 U3 134.5(8) . .
P3 O28 K1 105.0(7) . .
U3 O28 K1 105.0(5) . .
P3 O28 K6 98.6(7) . 2_546
U3 O28 K6 106.4(5) . 2_546
K1 O28 K6 103.9(4) . 2_546
O89 O29 U6 70.9(8) . .
O89 O29 U20 71.5(8) . .
U6 O29 U20 127.1(6) . .
O17 O30 U19 71.0(7) . .
O17 O30 U10 71.9(7) . .
U19 O30 U10 125.7(6) . .
O17 O30 K7 123.3(9) . .
U19 O30 K7 148.0(6) . .
U10 O30 K7 86.1(4) . .
O44 O31 U11 73.2(8) . .
O44 O31 U14 71.9(8) . .
U11 O31 U14 125.7(6) . .
P7 O32 U11 130.6(9) . .
P7 O32 K8 92.7(7) . .
U11 O32 K8 96.4(5) . .
O37 O33 U12 71.0(8) . .
O37 O33 U15 70.8(8) . .
U12 O33 U15 126.8(6) . .
O37 O33 K12 132.7(10) . .
U12 O33 K12 98.2(6) . .
U15 O33 K12 135.0(7) . .
P7 O35 U12 133.6(9) . .
P7 O35 K12 102.5(8) . 3_677
U12 O35 K12 101.0(6) . 3_677
O33 O37 U12 71.5(8) . .
O33 O37 U15 72.2(8) . .
U12 O37 U15 128.1(6) . .
U8 O38 Na1 156.1(9) . .
P16 O39 U11 129.3(9) . .
P15 O40 U8 129.4(9) . .
P15 O40 K4 95.1(7) . .
U8 O40 K4 108.2(5) . .
P13 O41 U12 129.2(8) . .
O31 O44 U14 71.4(7) . .
O31 O44 U11 70.0(7) . .
U14 O44 U11 123.5(6) . .
P10 O45 U11 136.2(8) . .
P10 O45 K8 100.1(7) . .
U11 O45 K8 102.1(5) . .
O15 O46 U5 71.3(8) . .
O15 O46 U4 72.2(8) . .
U5 O46 U4 124.6(6) . .
U13 O48 K11 101.9(7) . .
U10 O49 K7 104.1(6) . .
U10 O49 K5 107.0(6) . 4_575
K7 O49 K5 108.7(5) . 4_575
O72 O50 U7 71.3(8) . .
O72 O50 U8 71.7(8) . .
U7 O50 U8 124.9(6) . .
O72 O50 K4 166.1(10) . .
U7 O50 K4 110.6(5) . .
U8 O50 K4 115.0(5) . .
U2 O51 K4 151.8(8) . 3_667
O113 O52 U16 71.4(8) . .
O113 O52 U6 70.2(8) . .
U16 O52 U6 126.4(6) . .
O113 O52 K2 167.0(10) . .
U16 O52 K2 111.3(5) . .
U6 O52 K2 114.5(6) . .
O113 O52 K10 66.4(8) . .
U16 O52 K10 98.9(6) . .
U6 O52 K10 98.6(6) . .
K2 O52 K10 100.6(6) . .
P9 O53 U17 132.9(9) . .
O70 O54 U13 72.4(7) . .
O70 O54 U21 70.1(7) . .
U13 O54 U21 123.6(6) . .
O70 O54 K1 169.5(10) . 2_556
U13 O54 K1 114.8(5) . 2_556
U21 O54 K1 109.3(5) . 2_556
P1 O56 U19 135.2(8) . .
P1 O56 K2 96.8(7) . .
U19 O56 K2 102.5(5) . .
O60 O58 U13 72.3(8) . .
O60 O58 U9 71.1(8) . .
U13 O58 U9 130.4(6) . .
O60 O58 K11 123.3(10) . .
U13 O58 K11 96.7(6) . .
U9 O58 K11 131.4(7) . .
U6 O59 Na2 157.2(9) . .
O58 O60 U9 72.3(8) . .
O58 O60 U13 71.0(8) . .
U9 O60 U13 130.4(7) . .
P5 O61 U16 135.2(8) . .
P6 O62 U21 133.9(9) . .
P6 O62 K1 99.9(7) . 2_556
U21 O62 K1 108.7(6) . 2_556
P6 O62 K3 96.0(7) . .
U21 O62 K3 95.5(5) . .
K1 O62 K3 125.9(5) 2_556 .
U17 O67 K8 141.6(7) . 3_577
U3 O68 K11 154.5(8) . 2_546
P13 O69 U14 128.0(8) . .
P13 O69 K7 125.7(8) . 4_676
U14 O69 K7 105.4(5) . 4_676
O54 O70 U21 72.3(7) . .
O54 O70 U13 70.4(7) . .
U21 O70 U13 123.7(6) . .
P20 O71 U7 134.5(10) . .
P20 O71 K9 103.7(7) . .
U7 O71 K9 103.5(5) . .
O50 O72 U7 72.2(8) . .
O50 O72 U8 72.2(8) . .
U7 O72 U8 125.7(6) . .
O13 O73 U17 72.1(8) . .
O13 O73 U20 72.0(8) . .
U17 O73 U20 126.5(6) . .
U4 O76 K5 109.0(6) . 4_575
P6 O77 U22 133.7(8) . .
P6 O77 K3 102.4(7) . .
U22 O77 K3 109.8(5) . .
U1 O78 K3 152.8(7) . 2_546
U16 O79 K2 152.8(7) . 3_567
U16 O79 K10 104.7(6) . .
K2 O79 K10 88.7(5) 3_567 .
U16 O79 K10 101.4(6) . 3_567
K2 O79 K10 91.6(5) 3_567 3_567
K10 O79 K10 120.1(5) . 3_567
P19 O80 U4 128.2(8) . .
O125 O81 U4 71.0(8) . .
O125 O81 U10 71.0(8) . .
U4 O81 U10 128.2(6) . .
O125 O81 K5 71.3(8) . 4_575
U4 O81 K5 98.9(5) . 4_575
U10 O81 K5 100.9(5) . 4_575
P1 O82 U16 131.7(8) . .
P1 O82 K10 110.8(8) . 3_567
U16 O82 K10 106.0(7) . 3_567
P1 O82 K2 101.3(6) . .
U16 O82 K2 106.2(5) . .
K10 O82 K2 94.1(6) 3_567 .
U13 O83 Na4 151.0(9) . .
P7 O85 U22 136.3(8) . .
P7 O85 K8 104.5(7) . .
U22 O85 K8 108.0(5) . .
P7 O85 K12 95.1(7) . 3_677
U22 O85 K12 103.0(6) . 3_677
K8 O85 K12 106.0(6) . 3_677
P17 O86 U18 129.6(9) . .
U18 O87 Na3 152.1(8) . .
O29 O89 U6 71.5(8) . .
O29 O89 U20 71.2(8) . .
U6 O89 U20 127.3(6) . .
O25 O90 U18 70.9(8) . .
O25 O90 U14 72.7(8) . .
U18 O90 U14 130.4(6) . .
O25 O90 K5 75.7(8) . .
U18 O90 K5 102.6(5) . .
U14 O90 K5 99.7(5) . .
P2 O92 U3 134.6(8) . .
P2 O92 K1 99.4(6) . .
U3 O92 K1 103.3(5) . .
P4 O93 U3 137.2(8) . .
P4 O93 K6 102.4(7) . 2_546
U3 O93 K6 106.6(5) . 2_546
P9 O94 U22 135.3(9) . .
P19 O96 U17 129.1(8) . .
U9 O98 Na4 154.2(10) . .
P4 O99 U2 133.0(8) . .
P4 O99 K4 97.1(7) . .
U2 O99 K4 104.0(5) . .
O119 O101 U15 71.2(8) . .
O119 O101 U8 72.5(8) . .
U15 O101 U8 127.0(7) . .
P11 O102 U13 130.3(9) . .
P11 O102 K1 99.2(7) . 2_556
U13 O102 K1 112.5(6) . 2_556
P11 O102 K11 113.8(9) . .
U13 O102 K11 84.6(6) . .
K1 O102 K11 117.9(6) 2_556 .
U18 O103 K5 108.4(6) . .
P8 O104 U22 134.1(8) . .
P8 O104 K12 99.8(8) . 3_677
U22 O104 K12 112.1(6) . 3_677
P8 O104 K3 95.5(7) . .
U22 O104 K3 106.1(5) . .
K12 O104 K3 105.6(6) 3_677 .
U12 O106 K3 144.3(7) . 3_677
U12 O106 K12 94.9(6) . .
K3 O106 K12 95.5(5) 3_677 .
P8 O107 U12 131.2(9) . .
P8 O107 K12 94.4(7) . 3_677
U12 O107 K12 100.0(6) . 3_677
P8 O107 K12 129.4(9) . .
U12 O107 K12 92.3(6) . .
K12 O107 K12 102.8(6) 3_677 .
U15 O108 Na1 156.7(9) . .
O20 O109 U2 69.9(7) . .
O20 O109 U18 70.1(7) . .
U2 O109 U18 124.3(6) . .
P16 O111 U20 129.1(9) . .
O52 O113 U6 73.0(8) . .
O52 O113 U16 72.0(8) . .
U6 O113 U16 128.6(6) . .
O52 O113 K10 83.4(9) . .
U6 O113 K10 106.3(7) . .
U16 O113 K10 105.7(6) . .
U5 O116 K9 130.6(7) . 2_556
U5 O116 K6 105.7(6) . .
K9 O116 K6 122.2(5) 2_556 .
P20 O117 U9 135.1(10) . .
P20 O117 K9 95.5(7) . .
U9 O117 K9 110.1(5) . .
U4 O118 Na5 153.0(10) . .
O101 O119 U15 71.7(8) . .
O101 O119 U8 70.8(8) . .
U15 O119 U8 126.2(6) . .
P1 O122 U3 137.2(8) . .
P10 O123 U17 131.8(9) . .
O81 O125 U4 71.0(8) . .
O81 O125 U10 71.6(8) . .
U4 O125 U10 128.7(7) . .
O81 O125 K5 77.5(8) . 4_575
U4 O125 K5 101.3(5) . 4_575
U10 O125 K5 103.5(6) . 4_575
U14 O126 K5 108.5(6) . .
U14 O126 K7 102.3(6) . 4_676
K5 O126 K7 101.2(5) . 4_676
P17 O128 U16 131.2(9) . .
P8 O129 U21 136.3(9) . .
P8 O129 K3 101.9(7) . .
U21 O129 K3 100.4(5) . .
P10 O131 U22 131.2(8) . .
P10 O131 K8 98.3(7) . .
U22 O131 K8 104.0(5) . .
P18 O132 U15 129.4(9) . .
P11 O136 U5 130.6(8) . .
P11 O136 K1 100.3(7) . 2_556
U5 O136 K1 106.8(5) . 2_556
P11 O136 K6 122.5(7) . .
U5 O136 K6 90.7(5) . .
K1 O136 K6 103.2(4) 2_556 .
U6 O139 K10 108.8(7) . .
P18 O140 U21 130.5(10) . .
U20 O141 Na2 154.5(9) . .
K3 O146 K7 152.6(7) . 2_556
Na6 O150 K2 92.7(8) 1_455 .
Na5 O156 Na2 113.0(13) . .
Na6 O159 K4 111.7(11) . .
Na1 O161 Na3 117.9(12) . .
Na3 O175 Na2 114.9(11) . .
K10 O176 K11 126.0(13) . 4_576
Na5 O181 Na4 117.0(15) . .
Na6 O186 K4 94.0(11) . .
Na6 O188 K2 92.8(12) . 1_655
Na1 O190 Na4 110.8(15) . .

loop_
_geom_bond_atom_site_label_1
_geom_bond_atom_site_label_2
_geom_bond_distance
_geom_bond_site_symmetry_2
U1 O24 1.776(13) .
U1 O78 1.805(13) .
U1 O4 2.299(14) .
U1 O5 2.330(13) .
U1 O1 2.335(13) .
U1 O14 2.335(14) .
U1 O6 2.376(14) .
U1 K1 4.173(5) .
U1 K9 4.266(8) .
U1 K3 4.525(5) 2_546
U2 O51 1.746(14) .
U2 O130 1.764(14) .
U2 O20 2.311(14) .
U2 O99 2.317(14) .
U2 O16 2.334(15) .
U2 O3 2.338(14) .
U2 O109 2.345(13) .
U2 K4 4.284(6) .
U2 K4 4.371(5) 3_667
U3 O36 1.750(13) .
U3 O68 1.771(13) .
U3 O28 2.358(14) .
U3 O122 2.362(14) .
U3 O93 2.375(14) .
U3 O9 2.386(14) .
U3 O92 2.411(13) .
U3 K1 4.139(5) .
U3 K6 4.275(6) 2_546
U3 K11 4.451(16) 2_546
U4 O76 1.776(14) .
U4 O118 1.791(14) .
U4 O125 2.323(15) .
U4 O81 2.324(14) .
U4 O80 2.352(14) .
U4 O46 2.363(13) .
U4 O15 2.369(14) .
U4 O95 2.481(15) .
U4 K5 3.949(6) 4_575
U4 Na5 4.13(2) .
U5 O22 1.779(14) .
U5 O116 1.791(14) .
U5 O15 2.311(14) .
U5 O136 2.313(14) .
U5 O46 2.318(14) .
U5 O21 2.324(14) .
U5 O26 2.329(14) .
U5 K6 3.811(5) .
U5 K1 4.143(5) 2_556
U5 K9 4.247(7) 2_556
U6 O59 1.760(15) .
U6 O139 1.793(15) .
U6 O113 2.328(14) .
U6 O89 2.330(14) .
U6 O29 2.338(14) .
U6 O12 2.350(14) .
U6 O52 2.366(14) .
U6 O57 2.502(15) .
U6 K10 4.028(14) .
U6 Na2 4.146(16) .
U6 K2 4.325(6) .
U7 O74 1.764(14) .
U7 O127 1.791(14) .
U7 O23 2.299(14) .
U7 O71 2.306(14) .
U7 O19 2.324(14) .
U7 O72 2.334(14) .
U7 O50 2.345(14) .
U7 K6 4.087(6) 2_546
U7 K9 4.173(7) .
U7 K4 4.229(5) .
U8 O38 1.780(15) .
U8 O115 1.804(15) .
U8 O101 2.351(15) .
U8 O72 2.357(14) .
U8 O40 2.360(14) .
U8 O50 2.363(14) .
U8 O119 2.375(15) .
U8 O138 2.519(15) .
U8 Na1 4.157(18) .
U8 K4 4.352(5) .
U9 O98 1.753(14) .
U9 O47 1.768(14) .
U9 O117 2.339(15) .
U9 O60 2.339(15) .
U9 O14 2.351(14) .
U9 O58 2.356(14) .
U9 O6 2.365(14) .
U9 O55 2.544(15) .
U9 Na4 4.06(2) .
U9 K9 4.550(7) .
U10 O18 1.778(14) .
U10 O49 1.830(14) .
U10 O30 2.352(13) .
U10 O125 2.359(15) .
U10 O17 2.363(13) .
U10 O10 2.365(14) .
U10 O81 2.367(13) .
U10 O42 2.508(15) .
U10 K7 3.832(9) .
U10 K5 4.037(6) 4_575
U10 Na5 4.12(2) .
U11 O43 1.780(14) .
U11 O88 1.832(15) .
U11 O39 2.318(15) .
U11 O45 2.319(14) .
U11 O31 2.323(13) .
U11 O32 2.358(16) .
U11 O44 2.366(14) .
U11 K8 4.114(9) .
U12 O106 1.785(15) .
U12 O105 1.795(14) .
U12 O107 2.300(15) .
U12 O41 2.320(14) .
U12 O35 2.325(15) .
U12 O37 2.332(15) .
U12 O33 2.338(15) .
U12 K12 3.900(16) .
U12 K12 4.077(16) 3_677
U12 K3 4.542(5) 3_677
U13 O83 1.773(14) .
U13 O48 1.822(15) .
U13 O58 2.338(14) .
U13 O54 2.353(14) .
U13 O60 2.356(14) .
U13 O102 2.371(15) .
U13 O70 2.381(14) .
U13 O121 2.486(16) .
U13 K11 3.849(16) .
U13 Na4 4.14(2) .
U13 K1 4.390(5) 2_556
U14 O2 1.794(14) .
U14 O126 1.802(14) .
U14 O90 2.332(14) .
U14 O31 2.349(13) .
U14 O44 2.355(14) .
U14 O25 2.359(14) .
U14 O69 2.373(14) .
U14 O100 2.493(16) .
U14 K5 3.943(6) .
U14 Na3 4.137(15) .
U14 K7 4.153(10) 4_676
U15 O108 1.780(15) .
U15 O134 1.790(16) .
U15 O119 2.338(15) .
U15 O101 2.345(16) .
U15 O37 2.354(14) .
U15 O132 2.369(15) .
U15 O33 2.374(14) .
U15 O66 2.511(15) .
U15 Na1 4.131(16) .
U16 O75 1.771(14) .
U16 O79 1.773(14) .
U16 O128 2.302(15) .
U16 O82 2.318(13) .
U16 O61 2.320(13) .
U16 O113 2.353(14) .
U16 O52 2.361(15) .
U16 K10 4.031(15) .
U16 K10 4.056(16) 3_567
U16 K2 4.243(6) .
U16 K2 4.423(5) 3_567
U17 O67 1.763(15) .
U17 O91 1.773(14) .
U17 O73 2.325(14) .
U17 O123 2.327(15) .
U17 O53 2.335(15) .
U17 O13 2.337(14) .
U17 O96 2.341(14) .
U17 K8 4.414(9) 3_577
U18 O87 1.781(14) .
U18 O103 1.782(14) .
U18 O25 2.311(14) .
U18 O90 2.327(14) .
U18 O86 2.336(15) .
U18 O20 2.338(14) .
U18 O109 2.372(13) .
U18 O64 2.499(15) .
U18 K5 4.022(6) .
U18 Na3 4.118(14) .
U19 O63 1.780(14) .
U19 O120 1.833(15) .
U19 O56 2.318(14) .
U19 O11 2.320(14) .
U19 O17 2.327(13) .
U19 O30 2.332(14) .
U19 O7 2.351(13) .
U19 K2 4.253(5) .
U20 O133 1.762(16) .
U20 O141 1.821(16) .
U20 O111 2.347(14) .
U20 O29 2.350(14) .
U20 O89 2.355(14) .
U20 O73 2.361(14) .
U20 O13 2.362(14) .
U20 O114 2.464(16) .
U21 O34 1.779(14) .
U21 O97 1.805(16) .
U21 O140 2.320(16) .
U21 O70 2.328(13) .
U21 O129 2.328(14) .
U21 O62 2.339(15) .
U21 O54 2.357(14) .
U21 K3 3.985(5) .
U21 K1 4.256(5) 2_556
U22 O65 1.746(14) .
U22 O137 1.783(15) .
U22 O104 2.367(15) .
U22 O94 2.377(14) .
U22 O85 2.383(14) .
U22 O77 2.390(15) .
U22 O131 2.399(15) .
U22 K8 4.245(8) .
U22 K3 4.301(5) .
U22 K12 4.346(16) 3_677
P1 O122 1.514(15) .
P1 O56 1.515(15) .
P1 O82 1.558(14) .
P1 K2 3.610(8) .
P1 K10 3.611(15) 3_567
P2 O7 1.508(14) .
P2 O92 1.510(14) .
P2 O5 1.547(14) .
P2 K1 3.442(7) .
P3 O1 1.502(13) .
P3 O23 1.517(15) .
P3 O28 1.524(15) .
P3 K9 3.505(9) .
P3 K6 3.530(8) 2_546
P3 K1 3.560(7) .
P4 O93 1.491(15) .
P4 O19 1.526(15) .
P4 O99 1.547(15) .
P4 K6 3.571(7) 2_546
P4 K4 3.620(8) .
P5 O3 1.508(15) .
P5 O61 1.509(14) .
P5 O9 1.537(15) .
P6 O21 1.500(15) .
P6 O62 1.507(16) .
P6 O77 1.510(15) .
P6 K1 3.476(7) 2_556
P6 K3 3.504(7) .
P7 O85 1.487(15) .
P7 O32 1.521(16) .
P7 O35 1.523(16) .
P7 K8 3.532(11) .
P7 K12 3.588(17) 3_677
P8 O129 1.535(16) .
P8 O104 1.550(16) .
P8 O107 1.562(16) .
P8 K12 3.479(17) 3_677
P8 K3 3.499(7) .
P9 O94 1.484(15) .
P9 O26 1.522(15) .
P9 O53 1.527(16) .
P10 O45 1.510(15) .
P10 O123 1.534(16) .
P10 O131 1.539(16) .
P10 K8 3.537(10) .
P11 O112 1.493(18) .
P11 O102 1.499(17) .
P11 O136 1.556(15) .
P11 K1 3.467(8) 2_556
P12 O10 1.485(15) .
P12 O143 1.541(16) .
P12 O4 1.547(14) .
P13 O145 1.483(18) .
P13 O69 1.524(15) .
P13 O41 1.528(15) .
P14 O142 1.479(18) .
P14 O11 1.530(15) .
P14 O12 1.547(15) .
P14 K2 3.517(8) .
P15 O160 1.48(2) .
P15 O40 1.518(16) .
P15 O16 1.537(15) .
P15 K4 3.475(8) .
P16 O151 1.50(2) .
P16 O111 1.510(16) .
P16 O39 1.537(16) .
P17 O148 1.45(2) .
P17 O128 1.524(16) .
P17 O86 1.536(16) .
P18 O157 1.47(2) .
P18 O132 1.509(17) .
P18 O140 1.516(17) .
P19 O149 1.47(2) .
P19 O96 1.523(15) .
P19 O80 1.524(15) .
P20 O147 1.39(2) .
P20 O117 1.483(16) .
P20 O71 1.497(16) .
P20 K9 3.638(10) .
K1 O136 2.834(15) 2_546
K1 O28 2.847(15) .
K1 O54 2.850(15) 2_546
K1 O92 2.856(14) .
K1 O62 2.883(15) 2_546
K1 O5 2.892(13) .
K1 O102 2.898(16) 2_546
K1 O21 2.931(15) 2_546
K1 O1 3.129(14) .
K1 P11 3.468(8) 2_546
K1 P6 3.476(7) 2_546
K2 O52 2.770(15) .
K2 O79 2.771(14) 3_567
K2 O179 2.78(3) .
K2 O150 2.89(2) .
K2 O11 2.905(15) .
K2 O12 2.959(15) .
K2 O82 2.964(15) .
K2 O56 3.101(15) .
K2 O188 3.14(4) 1_455
K2 Na6 4.00(2) 1_455
K3 O135 2.716(17) .
K3 O146 2.760(19) .
K3 O129 2.843(15) .
K3 O78 2.844(14) 2_556
K3 O77 2.855(16) .
K3 O106 2.972(16) 3_677
K3 O104 2.993(15) .
K3 O62 3.010(16) .
K4 O51 2.753(15) 3_667
K4 O50 2.789(15) .
K4 O159 2.80(3) .
K4 O144 2.80(2) .
K4 O16 2.921(15) .
K4 O40 2.993(15) .
K4 O19 2.994(15) .
K4 O99 3.087(15) .
K4 O186 3.41(3) .
K5 O125 2.769(16) 4_676
K5 O90 2.812(15) .
K5 O25 2.835(15) .
K5 O81 2.854(15) 4_676
K5 O185 2.93(4) .
K5 O126 2.982(15) .
K5 O76 2.994(15) 4_676
K5 O103 3.088(15) .
K5 O49 3.103(15) 4_676
K5 U4 3.949(6) 4_676
K6 O153 2.78(2) .
K6 O116 2.916(15) .
K6 O93 2.941(15) 2_556
K6 O28 2.963(15) 2_556
K6 O23 2.981(15) 2_556
K6 O136 3.003(15) .
K6 O15 3.074(15) .
K6 O19 3.086(15) 2_556
K6 P3 3.530(8) 2_556
K6 P4 3.571(8) 2_556
K6 U7 4.087(6) 2_556
K7 O110 2.723(19) .
K7 O69 2.836(16) 4_575
K7 O10 2.949(17) .
K7 O49 2.950(17) .
K7 O30 3.189(16) .
K7 O126 3.377(18) 4_575
K7 O146 3.42(2) 2_546
K7 U14 4.153(10) 4_575
K7 K5 4.921(11) 4_575
K8 O174 2.71(3) .
K8 O85 2.853(17) .
K8 O67 2.895(18) 3_577
K8 O45 2.945(16) .
K8 O131 2.970(17) .
K8 O32 3.117(18) .
K8 U17 4.414(9) 3_577
K8 K12 4.785(19) 3_677
K9 O124 2.718(18) .
K9 O116 2.858(16) 2_546
K9 O1 2.900(15) .
K9 O6 2.917(16) .
K9 O23 2.977(15) .
K9 O71 2.980(16) .
K9 O117 3.181(16) .
K9 U5 4.247(7) 2_546
K10 O176 2.58(3) .
K10 O113 2.698(19) .
K10 O82 2.751(18) 3_567
K10 O52 2.92(2) .
K10 O139 3.07(2) .
K10 O79 3.20(2) .
K10 O79 3.32(2) 3_567
K10 P1 3.611(15) 3_567
K10 U16 4.056(16) 3_567
K10 K2 4.185(18) 3_567
K11 O68 2.79(2) 2_556
K11 O58 2.798(18) .
K11 O176 2.90(3) 4_675
K11 O48 3.04(3) .
K11 O187 3.04(4) .
K11 O102 3.27(2) .
K11 U3 4.451(16) 2_556
K11 K10 4.89(2) 4_675
K12 O33 2.81(2) .
K12 O104 2.86(2) 3_677
K12 O35 2.94(2) 3_677
K12 O107 2.99(2) 3_677
K12 O107 3.06(2) .
K12 O85 3.14(2) 3_677
K12 O106 3.32(2) .
K12 P8 3.479(17) 3_677
K12 P7 3.588(17) 3_677
K12 U12 4.077(16) 3_677
K12 U22 4.346(16) 3_677
Na1 O158 2.22(3) .
Na1 O152 2.32(3) .
Na1 O108 2.44(2) .
Na1 O38 2.47(2) .
Na1 O161 2.47(3) .
Na1 O190 2.52(4) .
Na1 Na4 4.17(3) .
Na2 O155 2.20(3) .
Na2 O154 2.27(3) .
Na2 O141 2.45(2) .
Na2 O156 2.45(3) .
Na2 O59 2.47(2) .
Na2 O175 2.60(3) .
Na2 Na5 4.08(3) .
Na3 O166 2.29(3) .
Na3 O167 2.36(3) .
Na3 O175 2.43(3) .
Na3 O87 2.46(2) .
Na3 O2 2.46(2) .
Na3 O161 2.53(3) .
Na4 O169 2.16(4) .
Na4 O180 2.21(3) .
Na4 O98 2.41(2) .
Na4 O83 2.50(3) .
Na4 O181 2.53(4) .
Na4 O190 2.54(4) .
Na4 Na5 4.18(4) .
Na5 O178 2.08(4) .
Na5 O172 2.26(3) .
Na5 O181 2.37(4) .
Na5 O156 2.44(4) .
Na5 O18 2.45(3) .
Na5 O118 2.45(3) .
Na6 O188 2.32(4) .
Na6 O182 2.37(4) .
Na6 O184 2.39(4) .
Na6 O159 2.42(3) .
Na6 O186 2.43(4) .
Na6 O150 2.62(3) 1_655
Na6 K2 4.00(2) 1_655
O6 O14 1.517(19) .
O13 O73 1.464(19) .
O15 O46 1.466(19) .
O17 O30 1.500(19) .
O19 K6 3.086(15) 2_546
O20 O109 1.510(19) .
O21 K1 2.931(15) 2_556
O23 K6 2.981(14) 2_546
O25 O90 1.478(19) .
O28 K6 2.963(15) 2_546
O29 O89 1.504(19) .
O31 O44 1.482(19) .
O33 O37 1.50(2) .
O35 K12 2.94(2) 3_677
O49 K5 3.103(15) 4_575
O50 O72 1.465(19) .
O51 K4 2.753(15) 3_667
O52 O113 1.479(19) .
O54 O70 1.509(19) .
O54 K1 2.850(15) 2_556
O58 O60 1.476(19) .
O62 K1 2.883(15) 2_556
O67 K8 2.895(18) 3_577
O68 K11 2.79(2) 2_546
O69 K7 2.836(16) 4_676
O76 K5 2.994(15) 4_575
O78 K3 2.844(14) 2_546
O79 K2 2.771(14) 3_567
O79 K10 3.32(2) 3_567
O81 O125 1.51(2) .
O81 K5 2.854(14) 4_575
O82 K10 2.751(18) 3_567
O85 K12 3.14(2) 3_677
O93 K6 2.941(15) 2_546
O101 O119 1.49(2) .
O102 K1 2.898(16) 2_556
O104 K12 2.86(2) 3_677
O106 K3 2.972(15) 3_677
O107 K12 2.99(2) 3_677
O116 K9 2.858(16) 2_556
O125 K5 2.769(16) 4_575
O126 K7 3.377(18) 4_676
O136 K1 2.834(15) 2_556
O146 K7 3.42(2) 2_556
O150 Na6 2.62(3) 1_455
O176 K11 2.90(3) 4_576
O188 K2 3.14(4) 1_655
